data_7004718
loop_
_publ_author_name
'Denning, Mark S.'
'Goicoechea, Jose M.'

_publ_section_title
;
 [Hg3(Ge9)4]10&#x2212;: a nanometric molecular rod precursor to
 polymeric mercury-linked cluster chains
;
_journal_issue 43
_journal_name_full 'Dalton Transactions'
_journal_page_first 5882
_journal_page_last 5885
_journal_paper_doi 10.1039/b810990g
_journal_year 2008
_chemical_formula_moiety '10(C18 H36 K N2 O6), Ge9 Hg3, 2(C7 H8), 2(C2 H8 N2)'
_chemical_formula_sum 'C198 H392 Ge36 Hg3 K10 N24 O60'
_chemical_formula_weight 7672.95
_chemical_name_common (K-(2,2,2-crypt)10)(Hg3(Ge9)4)*2en*2tol
_chemical_name_systematic
;
[K-(2,2,2-crypt)10][Hg3(Ge9)4]*2en*2tol
;
_space_group_IT_number 2
_symmetry_cell_setting triclinic
_symmetry_space_group_name_Hall '-P 1'
_symmetry_space_group_name_H-M 'P -1'
_atom_sites_solution_hydrogens geom
_atom_sites_solution_primary direct
_atom_sites_solution_secondary difmap
_audit_creation_method SHELXL-97
_cell_angle_alpha 78.5788(2)
_cell_angle_beta 88.0124(2)
_cell_angle_gamma 72.0656(2)
_cell_formula_units_Z 1
_cell_length_a 14.0120(1)
_cell_length_b 18.0241(1)
_cell_length_c 30.5830(1)
_cell_measurement_temperature 150(2)
_cell_volume 7200.17(7)
_computing_cell_refinement
;
KappaCCD software "DENZO" (Otwinowski & Minor, 1996)
;
_computing_data_collection
;
KappaCCD software "Collect" (Nonius, 2000)
;
_computing_data_reduction
;
KappaCCD software "DENZO" (Otwinowski & Minor, 1996)
;
_computing_molecular_graphics 'WinGX (Farrugia, 2005)'
_computing_publication_material 'XCIF (Sheldrick, 2001)'
_computing_structure_refinement 'SHELXL-97 (Sheldrick, 1997)'
_computing_structure_solution 'SHELXS-97 (Sheldrick, 1990)'
_diffrn_ambient_temperature 150(2)
_diffrn_measured_fraction_theta_full 0.991
_diffrn_measured_fraction_theta_max 0.991
_diffrn_measurement_device_type 'Nonius KappaCCD'
_diffrn_measurement_method 'phi and omega scans'
_diffrn_radiation_monochromator graphite
_diffrn_radiation_source 'fine-focus sealed tube'
_diffrn_radiation_type MoK\a
_diffrn_radiation_wavelength 0.71073
_diffrn_reflns_av_R_equivalents 0.0395
_diffrn_reflns_av_sigmaI/netI 0.0496
_diffrn_reflns_limit_h_max 18
_diffrn_reflns_limit_h_min -18
_diffrn_reflns_limit_k_max 23
_diffrn_reflns_limit_k_min -23
_diffrn_reflns_limit_l_max 39
_diffrn_reflns_limit_l_min -39
_diffrn_reflns_number 64671
_diffrn_reflns_theta_full 27.51
_diffrn_reflns_theta_max 27.51
_diffrn_reflns_theta_min 5.11
_exptl_absorpt_coefficient_mu 5.495
_exptl_absorpt_correction_T_max 0.8101
_exptl_absorpt_correction_T_min 0.1371
_exptl_absorpt_correction_type multi-scan
_exptl_absorpt_process_details 'Blessing, R.H. (1995) Acta Cryst. A51, 33-38'
_exptl_crystal_colour orange-green
_exptl_crystal_density_diffrn 1.769
_exptl_crystal_density_method 'not measured'
_exptl_crystal_description plate
_exptl_crystal_F_000 3809
_exptl_crystal_size_max 0.60
_exptl_crystal_size_mid 0.40
_exptl_crystal_size_min 0.04
_refine_diff_density_max 3.804
_refine_diff_density_min -1.575
_refine_diff_density_rms 0.145
_refine_ls_extinction_method none
_refine_ls_goodness_of_fit_ref 1.041
_refine_ls_hydrogen_treatment constr
_refine_ls_matrix_type full
_refine_ls_number_parameters 1492
_refine_ls_number_reflns 32797
_refine_ls_number_restraints 15
_refine_ls_restrained_S_all 1.044
_refine_ls_R_factor_all 0.0671
_refine_ls_R_factor_gt 0.0473
_refine_ls_shift/su_max 0.001
_refine_ls_shift/su_mean 0.000
_refine_ls_structure_factor_coef Fsqd
_refine_ls_weighting_details 'calc w=1/[\s^2^(Fo^2^)+(0.0739P)^2^+7.5347P] where P=(Fo^2^+2Fc^2^)/3'
_refine_ls_weighting_scheme calc
_refine_ls_wR_factor_gt 0.1211
_refine_ls_wR_factor_ref 0.1313
_reflns_number_gt 25261
_reflns_number_total 32797
_reflns_threshold_expression >2sigma(I)
_cod_data_source_file b810990g.txt
_cod_data_source_block '[Hg3(Ge9)4]'
_cod_depositor_comments
;
The following automatic conversions were performed:
'_symmetry_cell_setting' value 'Triclinic' changed to 'triclinic'
according to '/home/saulius/struct/CIF-dictionaries/cif_core.dic'
dictionary named 'cif_core.dic' version 2.4.1 from 2010-06-29.

Automatic conversion script
Id: cif_fix_enum 1527 2010-12-29 10:47:43Z saulius 
;
_cod_original_sg_symbol_H-M P-1
_cod_database_code 7004718

loop_
_symmetry_equiv_pos_as_xyz
'x, y, z'
'-x, -y, -z'

loop_
_atom_site_label
_atom_site_type_symbol
_atom_site_fract_x
_atom_site_fract_y
_atom_site_fract_z
_atom_site_U_iso_or_equiv
_atom_site_adp_type
_atom_site_occupancy
_atom_site_symmetry_multiplicity
_atom_site_calc_flag
_atom_site_refinement_flags
_atom_site_disorder_assembly
_atom_site_disorder_group
Ge1A Ge 0.35024(4) 0.63003(3) 0.200010(18) 0.03393(12) Uani 1 1 d . . .
Ge2A Ge 0.30742(4) 0.71852(3) 0.120359(18) 0.03254(12) Uani 1 1 d . . .
Ge3A Ge 0.26575(4) 0.77509(3) 0.204861(18) 0.03417(12) Uani 1 1 d . . .
Ge4A Ge 0.17908(4) 0.66046(3) 0.235317(17) 0.03032(12) Uani 1 1 d . . .
Ge5A Ge 0.22891(5) 0.60385(3) 0.14659(2) 0.03835(13) Uani 1 1 d . . .
Ge6A Ge 0.17601(5) 0.85205(3) 0.13079(2) 0.04470(15) Uani 1 1 d . . .
Ge7A Ge 0.06157(4) 0.80203(4) 0.18884(2) 0.04019(14) Uani 1 1 d . . .
Ge8A Ge 0.05042(5) 0.66756(5) 0.17694(2) 0.04894(17) Uani 1 1 d . . .
Ge9A Ge 0.11248(4) 0.74437(4) 0.106732(19) 0.04109(14) Uani 1 1 d . . .
Ge1B Ge 0.30693(4) 0.78370(3) 0.467502(19) 0.03550(13) Uani 1 1 d . . .
Ge2B Ge 0.29049(4) 0.83155(3) 0.382174(18) 0.02860(11) Uani 1 1 d . . .
Ge3B Ge 0.22373(4) 0.93399(3) 0.441256(18) 0.02924(11) Uani 1 1 d . . .
Ge4B Ge 0.12123(4) 0.82942(3) 0.486188(17) 0.03100(12) Uani 1 1 d . . .
Ge5B Ge 0.19036(4) 0.72973(3) 0.426203(19) 0.03395(13) Uani 1 1 d . . .
Ge6B Ge 0.15193(4) 0.96958(3) 0.360570(18) 0.03185(12) Uani 1 1 d . . .
Ge7B Ge 0.02996(4) 0.95772(3) 0.423900(18) 0.03460(13) Uani 1 1 d . . .
Ge8B Ge 0.00226(4) 0.82462(4) 0.42520(2) 0.04294(15) Uani 1 1 d . . .
Ge9B Ge 0.11279(4) 0.83935(3) 0.356846(17) 0.02992(11) Uani 1 1 d . . .
Hg1 Hg 0.153340(15) 0.774862(12) 0.286506(7) 0.03319(6) Uani 1 1 d . . .
Hg2 Hg 0.0000 1.0000 0.5000 0.03612(7) Uani 1 2 d S . .
K1 K 0.65292(8) -0.02128(6) 0.08929(4) 0.0315(2) Uani 1 1 d . . .
N11 N 0.8316(4) 0.0031(3) 0.03784(16) 0.0434(11) Uani 1 1 d . . .
N12 N 0.4777(3) -0.0526(3) 0.14019(15) 0.0389(10) Uani 1 1 d . . .
O11 O 0.7824(3) 0.0454(2) 0.12631(12) 0.0399(9) Uani 1 1 d . . .
O12 O 0.6304(3) 0.0001(2) 0.17722(12) 0.0381(8) Uani 1 1 d . . .
O13 O 0.7908(4) -0.1512(3) 0.0590(2) 0.100(3) Uani 1 1 d . . .
O14 O 0.6418(3) -0.1760(3) 0.11159(17) 0.0602(13) Uani 1 1 d . . .
O15 O 0.6186(3) 0.0843(2) 0.00610(12) 0.0409(9) Uani 1 1 d . . .
O16 O 0.4539(3) 0.0739(3) 0.06001(13) 0.0458(10) Uani 1 1 d . . .
C101 C 0.8762(5) 0.0495(5) 0.0604(2) 0.0571(18) Uani 1 1 d . . .
H10A H 0.8361 0.1063 0.0523 0.069 Uiso 1 1 calc R . .
H10B H 0.9447 0.0444 0.0494 0.069 Uiso 1 1 calc R . .
C102 C 0.8821(5) 0.0247(4) 0.1105(2) 0.0504(15) Uani 1 1 d . . .
H10C H 0.9149 -0.0333 0.1193 0.061 Uiso 1 1 calc R . .
H10D H 0.9219 0.0523 0.1234 0.061 Uiso 1 1 calc R . .
C103 C 0.7829(4) 0.0319(4) 0.17349(19) 0.0424(13) Uani 1 1 d . . .
H10E H 0.8188 0.0646 0.1843 0.051 Uiso 1 1 calc R . .
H10F H 0.8182 -0.0248 0.1859 0.051 Uiso 1 1 calc R . .
C104 C 0.6781(4) 0.0531(3) 0.18854(19) 0.0401(13) Uani 1 1 d . . .
H10G H 0.6774 0.0498 0.2212 0.048 Uiso 1 1 calc R . .
H10H H 0.6413 0.1084 0.1741 0.048 Uiso 1 1 calc R . .
C105 C 0.5326(4) 0.0111(4) 0.19569(19) 0.0413(13) Uani 1 1 d . . .
H10I H 0.4863 0.0633 0.1813 0.050 Uiso 1 1 calc R . .
H10J H 0.5363 0.0098 0.2281 0.050 Uiso 1 1 calc R . .
C106 C 0.4949(4) -0.0543(4) 0.1877(2) 0.0451(14) Uani 1 1 d . . .
H10K H 0.5440 -0.1060 0.2009 0.054 Uiso 1 1 calc R . .
H10L H 0.4311 -0.0507 0.2034 0.054 Uiso 1 1 calc R . .
C107 C 0.9056(4) -0.0742(4) 0.0365(2) 0.0540(17) Uani 1 1 d . . .
H10M H 0.9433 -0.0942 0.0654 0.065 Uiso 1 1 calc R . .
H10N H 0.9541 -0.0663 0.0130 0.065 Uiso 1 1 calc R . .
C108 C 0.8620(5) -0.1374(4) 0.0273(2) 0.0576(18) Uani 1 1 d . . .
H10O H 0.8298 -0.1202 -0.0028 0.069 Uiso 1 1 calc R . .
H10P H 0.9170 -0.1876 0.0278 0.069 Uiso 1 1 calc R . .
C109 C 0.8086(6) -0.2091(7) 0.0879(4) 0.118(4) Uani 1 1 d U . .
H10Q H 0.8609 -0.2050 0.1074 0.141 Uiso 1 1 calc R . .
H10R H 0.8412 -0.2545 0.0732 0.141 Uiso 1 1 calc R . .
C110 C 0.7382(4) -0.2338(4) 0.1173(2) 0.0503(15) Uani 1 1 d U . .
H11A H 0.7331 -0.2846 0.1115 0.060 Uiso 1 1 calc R . .
H11B H 0.7625 -0.2431 0.1485 0.060 Uiso 1 1 calc R . .
C111 C 0.5690(5) -0.1958(4) 0.1419(2) 0.0495(15) Uani 1 1 d . . .
H11C H 0.5933 -0.2040 0.1731 0.059 Uiso 1 1 calc R . .
H11D H 0.5590 -0.2459 0.1374 0.059 Uiso 1 1 calc R . .
C112 C 0.4726(5) -0.1307(4) 0.1342(2) 0.0525(16) Uani 1 1 d . . .
H11E H 0.4479 -0.1250 0.1034 0.063 Uiso 1 1 calc R . .
H11F H 0.4228 -0.1459 0.1549 0.063 Uiso 1 1 calc R . .
C113 C 0.7953(5) 0.0464(4) -0.0074(2) 0.0510(16) Uani 1 1 d . . .
H11G H 0.7840 0.0086 -0.0246 0.061 Uiso 1 1 calc R . .
H11H H 0.8482 0.0674 -0.0223 0.061 Uiso 1 1 calc R . .
C114 C 0.7004(5) 0.1141(4) -0.0086(2) 0.0523(16) Uani 1 1 d . . .
H11I H 0.7085 0.1496 0.0109 0.063 Uiso 1 1 calc R . .
H11J H 0.6860 0.1454 -0.0395 0.063 Uiso 1 1 calc R . .
C115 C 0.5246(5) 0.1448(3) 0.0014(2) 0.0481(15) Uani 1 1 d . . .
H11K H 0.5137 0.1740 -0.0299 0.058 Uiso 1 1 calc R . .
H11L H 0.5244 0.1831 0.0206 0.058 Uiso 1 1 calc R . .
C116 C 0.4431(4) 0.1097(4) 0.0142(2) 0.0516(16) Uani 1 1 d . . .
H11M H 0.3774 0.1516 0.0083 0.062 Uiso 1 1 calc R . .
H11N H 0.4455 0.0692 -0.0039 0.062 Uiso 1 1 calc R . .
C117 C 0.3777(4) 0.0380(4) 0.0739(2) 0.0516(16) Uani 1 1 d . . .
H11O H 0.3860 -0.0078 0.0593 0.062 Uiso 1 1 calc R . .
H11P H 0.3110 0.0769 0.0648 0.062 Uiso 1 1 calc R . .
C118 C 0.3835(4) 0.0101(4) 0.1241(2) 0.0487(15) Uani 1 1 d . . .
H11Q H 0.3769 0.0561 0.1384 0.058 Uiso 1 1 calc R . .
H11R H 0.3264 -0.0103 0.1334 0.058 Uiso 1 1 calc R . .
K2 K 0.81434(9) 0.45995(7) 0.07434(4) 0.0364(2) Uani 1 1 d . . .
N21 N 0.6890(6) 0.5924(5) 0.0057(2) 0.098(3) Uani 1 1 d . . .
N22 N 0.9430(7) 0.3260(4) 0.1429(2) 0.086(2) Uani 1 1 d . . .
O21 O 0.6246(4) 0.5503(4) 0.0976(2) 0.0844(19) Uani 1 1 d . . .
O22 O 0.7570(5) 0.4426(4) 0.16482(16) 0.0789(17) Uani 1 1 d . . .
O23 O 0.8752(5) 0.5941(3) 0.0409(2) 0.0814(18) Uani 1 1 d . . .
O24 O 1.0109(3) 0.4593(3) 0.09443(19) 0.0645(14) Uani 1 1 d . . .
O25 O 0.7581(4) 0.4247(3) -0.00340(15) 0.0649(14) Uani 1 1 d . . .
O26 O 0.8556(4) 0.2982(3) 0.06413(15) 0.0673(14) Uani 1 1 d . . .
C201 C 0.5858(8) 0.6119(6) 0.0212(4) 0.124(5) Uani 1 1 d . . .
H20A H 0.5590 0.5678 0.0193 0.149 Uiso 1 1 calc R . .
H20B H 0.5441 0.6602 0.0010 0.149 Uiso 1 1 calc R . .
C202 C 0.5765(6) 0.6259(6) 0.0680(4) 0.107(4) Uani 1 1 d . . .
H20C H 0.6096 0.6658 0.0714 0.128 Uiso 1 1 calc R . .
H20D H 0.5049 0.6462 0.0752 0.128 Uiso 1 1 calc R . .
C203 C 0.6173(7) 0.5619(7) 0.1416(4) 0.095(3) Uani 1 1 d . . .
H20E H 0.5474 0.5911 0.1477 0.114 Uiso 1 1 calc R . .
H20F H 0.6614 0.5931 0.1470 0.114 Uiso 1 1 calc R . .
C204 C 0.6486(8) 0.4833(8) 0.1703(3) 0.100(4) Uani 1 1 d . . .
H20G H 0.6083 0.4510 0.1626 0.120 Uiso 1 1 calc R . .
H20H H 0.6367 0.4883 0.2018 0.120 Uiso 1 1 calc R . .
C205 C 0.7878(11) 0.3679(8) 0.1887(3) 0.115(5) Uani 1 1 d . . .
H20I H 0.7575 0.3337 0.1759 0.138 Uiso 1 1 calc R . .
H20J H 0.7661 0.3675 0.2199 0.138 Uiso 1 1 calc R . .
C206 C 0.9015(12) 0.3358(6) 0.1879(3) 0.115(5) Uani 1 1 d . . .
H20K H 0.9302 0.3723 0.1993 0.138 Uiso 1 1 calc R . .
H20L H 0.9239 0.2836 0.2085 0.138 Uiso 1 1 calc R . .
C207 C 0.7262(10) 0.6620(5) -0.0001(3) 0.117(5) Uani 1 1 d . . .
H20M H 0.6975 0.6990 -0.0282 0.141 Uiso 1 1 calc R . .
H20N H 0.7030 0.6903 0.0248 0.141 Uiso 1 1 calc R . .
C208 C 0.8364(11) 0.6389(5) -0.0012(4) 0.134(5) Uani 1 1 d . . .
H20O H 0.8609 0.6069 -0.0245 0.160 Uiso 1 1 calc R . .
H20P H 0.8586 0.6870 -0.0083 0.160 Uiso 1 1 calc R . .
C209 C 0.9811(9) 0.5837(6) 0.0460(5) 0.123(5) Uani 1 1 d . . .
H20Q H 0.9922 0.6363 0.0418 0.147 Uiso 1 1 calc R . .
H20R H 1.0189 0.5554 0.0232 0.147 Uiso 1 1 calc R . .
C210 C 1.0170(7) 0.5382(6) 0.0903(5) 0.099(4) Uani 1 1 d . . .
H21A H 1.0873 0.5361 0.0952 0.119 Uiso 1 1 calc R . .
H21B H 0.9756 0.5643 0.1132 0.119 Uiso 1 1 calc R . .
C211 C 1.0547(6) 0.4123(6) 0.1357(3) 0.091(3) Uani 1 1 d . . .
H21C H 1.0204 0.4368 0.1606 0.109 Uiso 1 1 calc R . .
H21D H 1.1264 0.4089 0.1373 0.109 Uiso 1 1 calc R . .
C212 C 1.0447(9) 0.3290(6) 0.1399(3) 0.117(5) Uani 1 1 d . . .
H21E H 1.0753 0.3071 0.1137 0.140 Uiso 1 1 calc R . .
H21F H 1.0834 0.2943 0.1668 0.140 Uiso 1 1 calc R . .
C213 C 0.6948(12) 0.5613(6) -0.0356(3) 0.165(7) Uani 1 1 d . . .
H21G H 0.7612 0.5587 -0.0485 0.198 Uiso 1 1 calc R . .
H21H H 0.6435 0.6001 -0.0571 0.198 Uiso 1 1 calc R . .
C214 C 0.6804(9) 0.4821(6) -0.0316(3) 0.135(6) Uani 1 1 d . . .
H21I H 0.6143 0.4830 -0.0189 0.162 Uiso 1 1 calc R . .
H21J H 0.6826 0.4682 -0.0614 0.162 Uiso 1 1 calc R . .
C215 C 0.7537(6) 0.3461(5) -0.0017(2) 0.065(2) Uani 1 1 d . . .
H21K H 0.7442 0.3382 -0.0322 0.078 Uiso 1 1 calc R . .
H21L H 0.6966 0.3377 0.0164 0.078 Uiso 1 1 calc R . .
C216 C 0.8488(7) 0.2893(4) 0.0186(2) 0.062(2) Uani 1 1 d . . .
H21M H 0.8505 0.2343 0.0178 0.074 Uiso 1 1 calc R . .
H21N H 0.9063 0.3003 0.0017 0.074 Uiso 1 1 calc R . .
C217 C 0.9444(10) 0.2443(4) 0.0854(3) 0.110(4) Uani 1 1 d . . .
H21O H 1.0034 0.2588 0.0724 0.132 Uiso 1 1 calc R . .
H21P H 0.9510 0.1897 0.0815 0.132 Uiso 1 1 calc R . .
C218 C 0.9386(12) 0.2481(5) 0.1351(3) 0.139(6) Uani 1 1 d . . .
H21Q H 0.8751 0.2396 0.1468 0.167 Uiso 1 1 calc R . .
H21R H 0.9949 0.2049 0.1517 0.167 Uiso 1 1 calc R . .
K3 K 0.74224(7) 0.57258(6) 0.36720(3) 0.0251(2) Uani 1 1 d . . .
N31 N 0.8838(3) 0.5498(2) 0.29241(14) 0.0311(9) Uani 1 1 d . . .
N32 N 0.6091(3) 0.5874(2) 0.44222(14) 0.0301(9) Uani 1 1 d . . .
O31 O 0.6676(2) 0.6310(2) 0.27967(12) 0.0357(8) Uani 1 1 d . . .
O32 O 0.5358(2) 0.6101(2) 0.34890(12) 0.0333(8) Uani 1 1 d . . .
O33 O 0.8303(3) 0.4160(2) 0.34767(13) 0.0364(8) Uani 1 1 d . . .
O34 O 0.7277(3) 0.4388(2) 0.42599(14) 0.0426(9) Uani 1 1 d . . .
O35 O 0.9053(2) 0.62969(19) 0.36259(12) 0.0309(7) Uani 1 1 d . . .
O36 O 0.7510(2) 0.6769(2) 0.42215(11) 0.0313(7) Uani 1 1 d . . .
C301 C 0.8358(4) 0.6133(4) 0.25485(18) 0.0398(13) Uani 1 1 d . . .
H30A H 0.8777 0.6062 0.2283 0.048 Uiso 1 1 calc R . .
H30B H 0.8336 0.6650 0.2621 0.048 Uiso 1 1 calc R . .
C302 C 0.7308(4) 0.6164(4) 0.24314(18) 0.0432(14) Uani 1 1 d . . .
H30C H 0.7045 0.6592 0.2168 0.052 Uiso 1 1 calc R . .
H30D H 0.7319 0.5653 0.2355 0.052 Uiso 1 1 calc R . .
C303 C 0.5684(4) 0.6308(4) 0.27108(19) 0.0411(13) Uani 1 1 d . . .
H30E H 0.5686 0.5760 0.2707 0.049 Uiso 1 1 calc R . .
H30F H 0.5435 0.6645 0.2416 0.049 Uiso 1 1 calc R . .
C304 C 0.5018(4) 0.6620(3) 0.30646(19) 0.0360(12) Uani 1 1 d . . .
H30G H 0.5030 0.7163 0.3074 0.043 Uiso 1 1 calc R . .
H30H H 0.4320 0.6648 0.2999 0.043 Uiso 1 1 calc R . .
C305 C 0.4733(4) 0.6391(3) 0.3834(2) 0.0370(12) Uani 1 1 d . . .
H30I H 0.4036 0.6406 0.3776 0.044 Uiso 1 1 calc R . .
H30J H 0.4730 0.6940 0.3838 0.044 Uiso 1 1 calc R . .
C306 C 0.5109(4) 0.5863(3) 0.4281(2) 0.0402(13) Uani 1 1 d . . .
H30K H 0.4615 0.6033 0.4510 0.048 Uiso 1 1 calc R . .
H30L H 0.5150 0.5310 0.4267 0.048 Uiso 1 1 calc R . .
C307 C 0.9020(4) 0.4706(3) 0.2823(2) 0.0434(14) Uani 1 1 d . . .
H30M H 0.9693 0.4366 0.2944 0.052 Uiso 1 1 calc R . .
H30N H 0.9026 0.4752 0.2495 0.052 Uiso 1 1 calc R . .
C308 C 0.8253(5) 0.4300(4) 0.3010(2) 0.0496(15) Uani 1 1 d . . .
H30O H 0.7572 0.4641 0.2901 0.059 Uiso 1 1 calc R . .
H30P H 0.8389 0.3790 0.2908 0.059 Uiso 1 1 calc R . .
C309 C 0.7682(4) 0.3690(3) 0.3671(2) 0.0483(16) Uani 1 1 d . . .
H30Q H 0.7942 0.3154 0.3597 0.058 Uiso 1 1 calc R . .
H30R H 0.6992 0.3940 0.3543 0.058 Uiso 1 1 calc R . .
C310 C 0.7660(4) 0.3617(3) 0.4158(2) 0.0411(14) Uani 1 1 d . . .
H31A H 0.7229 0.3289 0.4286 0.049 Uiso 1 1 calc R . .
H31B H 0.8346 0.3353 0.4289 0.049 Uiso 1 1 calc R . .
C311 C 0.6765(5) 0.4394(3) 0.4669(2) 0.0477(15) Uani 1 1 d . . .
H31C H 0.7184 0.3980 0.4908 0.057 Uiso 1 1 calc R . .
H31D H 0.6129 0.4275 0.4639 0.057 Uiso 1 1 calc R . .
C312 C 0.6550(5) 0.5193(4) 0.47884(19) 0.0481(15) Uani 1 1 d . . .
H31E H 0.6095 0.5221 0.5044 0.058 Uiso 1 1 calc R . .
H31F H 0.7186 0.5247 0.4888 0.058 Uiso 1 1 calc R . .
C313 C 0.9799(4) 0.5587(3) 0.30578(19) 0.0351(11) Uani 1 1 d . . .
H31G H 1.0227 0.5604 0.2794 0.042 Uiso 1 1 calc R . .
H31H H 1.0153 0.5112 0.3282 0.042 Uiso 1 1 calc R . .
C314 C 0.9684(4) 0.6310(3) 0.3247(2) 0.0373(12) Uani 1 1 d . . .
H31I H 1.0349 0.6321 0.3338 0.045 Uiso 1 1 calc R . .
H31J H 0.9380 0.6793 0.3018 0.045 Uiso 1 1 calc R . .
C315 C 0.8938(4) 0.6967(3) 0.3823(2) 0.0409(13) Uani 1 1 d . . .
H31O H 0.8501 0.7450 0.3629 0.049 Uiso 1 1 calc R . .
H31P H 0.9601 0.7043 0.3855 0.049 Uiso 1 1 calc R . .
C316 C 0.8486(4) 0.6850(3) 0.42729(19) 0.0387(12) Uani 1 1 d . . .
H31Q H 0.8921 0.6366 0.4468 0.046 Uiso 1 1 calc R . .
H31R H 0.8429 0.7311 0.4413 0.046 Uiso 1 1 calc R . .
C317 C 0.6993(4) 0.6759(3) 0.46314(18) 0.0350(11) Uani 1 1 d . . .
H31K H 0.6880 0.7272 0.4728 0.042 Uiso 1 1 calc R . .
H31L H 0.7405 0.6330 0.4866 0.042 Uiso 1 1 calc R . .
C318 C 0.5999(4) 0.6625(3) 0.45721(19) 0.0382(12) Uani 1 1 d . . .
H31M H 0.5651 0.6620 0.4859 0.046 Uiso 1 1 calc R . .
H31N H 0.5579 0.7075 0.4351 0.046 Uiso 1 1 calc R . .
K4 K 0.24706(7) 0.34162(6) 0.37334(4) 0.0261(2) Uani 1 1 d . . .
N41 N 0.1293(3) 0.2377(2) 0.40662(16) 0.0348(10) Uani 1 1 d . . .
N42 N 0.3789(3) 0.4347(3) 0.34248(18) 0.0404(11) Uani 1 1 d . . .
O41 O 0.1072(3) 0.3862(2) 0.43955(12) 0.0345(8) Uani 1 1 d . . .
O42 O 0.1897(3) 0.49662(19) 0.38694(12) 0.0340(8) Uani 1 1 d . . .
O43 O 0.1241(3) 0.3142(2) 0.31239(13) 0.0413(9) Uani 1 1 d . . .
O44 O 0.2859(3) 0.3689(2) 0.28041(13) 0.0415(9) Uani 1 1 d . . .
O45 O 0.3516(3) 0.1795(2) 0.40417(16) 0.0506(11) Uani 1 1 d . . .
O46 O 0.4316(3) 0.3005(2) 0.4189(2) 0.0766(18) Uani 1 1 d . . .
C401 C 0.0853(4) 0.2572(3) 0.4486(2) 0.0450(14) Uani 1 1 d . . .
H40A H 0.1388 0.2373 0.4722 0.054 Uiso 1 1 calc R . .
H40B H 0.0352 0.2288 0.4572 0.054 Uiso 1 1 calc R . .
C402 C 0.0354(4) 0.3442(4) 0.4471(2) 0.0447(14) Uani 1 1 d . . .
H40C H -0.0167 0.3655 0.4230 0.054 Uiso 1 1 calc R . .
H40D H 0.0024 0.3518 0.4758 0.054 Uiso 1 1 calc R . .
C403 C 0.0604(4) 0.4698(3) 0.4338(2) 0.0443(14) Uani 1 1 d . . .
H40E H 0.0225 0.4823 0.4607 0.053 Uiso 1 1 calc R . .
H40F H 0.0124 0.4880 0.4080 0.053 Uiso 1 1 calc R . .
C404 C 0.1368(5) 0.5121(3) 0.42609(19) 0.0424(13) Uani 1 1 d . . .
H40G H 0.1037 0.5700 0.4230 0.051 Uiso 1 1 calc R . .
H40H H 0.1845 0.4942 0.4520 0.051 Uiso 1 1 calc R . .
C405 C 0.2600(4) 0.5402(3) 0.3774(2) 0.0407(13) Uani 1 1 d . . .
H40I H 0.3064 0.5274 0.4034 0.049 Uiso 1 1 calc R . .
H40J H 0.2239 0.5979 0.3718 0.049 Uiso 1 1 calc R . .
C406 C 0.3184(5) 0.5197(3) 0.3375(2) 0.0435(14) Uani 1 1 d . . .
H40K H 0.2712 0.5337 0.3116 0.052 Uiso 1 1 calc R . .
H40L H 0.3639 0.5527 0.3307 0.052 Uiso 1 1 calc R . .
C407 C 0.0494(4) 0.2482(4) 0.3735(2) 0.0526(16) Uani 1 1 d . . .
H40M H -0.0040 0.2989 0.3741 0.063 Uiso 1 1 calc R . .
H40N H 0.0193 0.2045 0.3821 0.063 Uiso 1 1 calc R . .
C408 C 0.0869(5) 0.2489(4) 0.3264(2) 0.0561(17) Uani 1 1 d . . .
H40O H 0.1408 0.1987 0.3255 0.067 Uiso 1 1 calc R . .
H40P H 0.0314 0.2530 0.3060 0.067 Uiso 1 1 calc R . .
C409 C 0.1515(4) 0.3208(4) 0.2670(2) 0.0527(17) Uani 1 1 d . . .
H40Q H 0.0916 0.3315 0.2476 0.063 Uiso 1 1 calc R . .
H40R H 0.2009 0.2704 0.2625 0.063 Uiso 1 1 calc R . .
C410 C 0.1958(5) 0.3872(4) 0.2551(2) 0.0571(18) Uani 1 1 d . . .
H41A H 0.2100 0.3955 0.2229 0.069 Uiso 1 1 calc R . .
H41B H 0.1474 0.4369 0.2612 0.069 Uiso 1 1 calc R . .
C411 C 0.3413(6) 0.4251(4) 0.2655(2) 0.063(2) Uani 1 1 d . . .
H41C H 0.2944 0.4800 0.2598 0.075 Uiso 1 1 calc R . .
H41D H 0.3743 0.4150 0.2371 0.075 Uiso 1 1 calc R . .
C412 C 0.4182(5) 0.4171(4) 0.2998(3) 0.0584(19) Uani 1 1 d . . .
H41E H 0.4645 0.3621 0.3049 0.070 Uiso 1 1 calc R . .
H41F H 0.4579 0.4532 0.2879 0.070 Uiso 1 1 calc R . .
C413 C 0.1946(5) 0.1541(3) 0.4148(2) 0.0465(14) Uani 1 1 d . . .
H41G H 0.1597 0.1209 0.4346 0.056 Uiso 1 1 calc R . .
H41H H 0.2050 0.1357 0.3861 0.056 Uiso 1 1 calc R . .
C414 C 0.2934(5) 0.1417(3) 0.4354(2) 0.0501(15) Uani 1 1 d . . .
H41I H 0.2844 0.1644 0.4627 0.060 Uiso 1 1 calc R . .
H41J H 0.3291 0.0840 0.4438 0.060 Uiso 1 1 calc R . .
C415 C 0.4505(6) 0.1663(4) 0.4203(4) 0.094(3) Uani 1 1 d . . .
H41K H 0.4716 0.1137 0.4406 0.113 Uiso 1 1 calc R . .
H41L H 0.4953 0.1629 0.3945 0.113 Uiso 1 1 calc R . .
C416 C 0.4661(8) 0.2178(5) 0.4412(4) 0.119(5) Uani 1 1 d . . .
H41M H 0.5392 0.2032 0.4474 0.143 Uiso 1 1 calc R . .
H41N H 0.4333 0.2129 0.4704 0.143 Uiso 1 1 calc R . .
C417 C 0.5065(5) 0.3280(4) 0.3939(3) 0.078(3) Uani 1 1 d . . .
H41O H 0.5286 0.2988 0.3693 0.093 Uiso 1 1 calc R . .
H41P H 0.5655 0.3188 0.4135 0.093 Uiso 1 1 calc R . .
C418 C 0.4617(4) 0.4150(4) 0.3755(3) 0.062(2) Uani 1 1 d . . .
H41Q H 0.4364 0.4425 0.4006 0.074 Uiso 1 1 calc R . .
H41R H 0.5152 0.4360 0.3614 0.074 Uiso 1 1 calc R . .
K5 K 0.66572(7) 1.03251(6) 0.33349(3) 0.0267(2) Uani 1 1 d . . .
N51 N 0.5367(3) 0.9275(3) 0.35732(16) 0.0405(11) Uani 1 1 d . . .
N52 N 0.7898(3) 1.1450(2) 0.30621(15) 0.0341(10) Uani 1 1 d . . .
O51 O 0.4663(2) 1.0876(2) 0.29707(13) 0.0365(8) Uani 1 1 d . . .
O52 O 0.5739(3) 1.1976(2) 0.28341(12) 0.0384(9) Uani 1 1 d . . .
O53 O 0.7219(3) 0.8804(2) 0.31120(12) 0.0369(8) Uani 1 1 d . . .
O54 O 0.8266(2) 0.9914(2) 0.27760(12) 0.0314(7) Uani 1 1 d . . .
O55 O 0.6276(3) 0.9864(2) 0.42353(12) 0.0366(8) Uani 1 1 d . . .
O56 O 0.7557(3) 1.0782(2) 0.39640(12) 0.0416(9) Uani 1 1 d . . .
C501 C 0.4462(4) 0.9605(4) 0.3278(2) 0.0482(15) Uani 1 1 d . . .
H50A H 0.3955 0.9347 0.3403 0.058 Uiso 1 1 calc R . .
H50B H 0.4639 0.9467 0.2982 0.058 Uiso 1 1 calc R . .
C502 C 0.3998(4) 1.0495(4) 0.3217(2) 0.0514(16) Uani 1 1 d . . .
H50C H 0.3345 1.0663 0.3053 0.062 Uiso 1 1 calc R . .
H50D H 0.3879 1.0651 0.3512 0.062 Uiso 1 1 calc R . .
C503 C 0.4189(4) 1.1698(3) 0.2843(2) 0.0445(14) Uani 1 1 d . . .
H50E H 0.4015 1.1936 0.3112 0.053 Uiso 1 1 calc R . .
H50F H 0.3561 1.1796 0.2671 0.053 Uiso 1 1 calc R . .
C504 C 0.4877(4) 1.2070(3) 0.25637(19) 0.0378(12) Uani 1 1 d . . .
H50G H 0.5086 1.1810 0.2304 0.045 Uiso 1 1 calc R . .
H50H H 0.4530 1.2642 0.2451 0.045 Uiso 1 1 calc R . .
C505 C 0.6408(5) 1.2348(3) 0.2593(2) 0.0437(14) Uani 1 1 d . . .
H50I H 0.6051 1.2916 0.2474 0.052 Uiso 1 1 calc R . .
H50J H 0.6676 1.2088 0.2339 0.052 Uiso 1 1 calc R . .
C506 C 0.7252(5) 1.2275(3) 0.2906(2) 0.0444(14) Uani 1 1 d . . .
H50K H 0.7672 1.2594 0.2752 0.053 Uiso 1 1 calc R . .
H50L H 0.6965 1.2502 0.3168 0.053 Uiso 1 1 calc R . .
C507 C 0.5890(5) 0.8461(4) 0.3519(2) 0.0501(15) Uani 1 1 d . . .
H50M H 0.5390 0.8175 0.3517 0.060 Uiso 1 1 calc R . .
H50N H 0.6351 0.8185 0.3779 0.060 Uiso 1 1 calc R . .
C508 C 0.6482(5) 0.8417(3) 0.3098(2) 0.0481(15) Uani 1 1 d . . .
H50O H 0.6808 0.7854 0.3076 0.058 Uiso 1 1 calc R . .
H50P H 0.6030 0.8681 0.2833 0.058 Uiso 1 1 calc R . .
C509 C 0.7895(4) 0.8708(3) 0.27559(19) 0.0398(13) Uani 1 1 d . . .
H50Q H 0.7532 0.8976 0.2468 0.048 Uiso 1 1 calc R . .
H50R H 0.8196 0.8136 0.2750 0.048 Uiso 1 1 calc R . .
C510 C 0.8696(4) 0.9062(3) 0.2822(2) 0.0423(13) Uani 1 1 d . . .
H51A H 0.9013 0.8830 0.3123 0.051 Uiso 1 1 calc R . .
H51B H 0.9220 0.8941 0.2599 0.051 Uiso 1 1 calc R . .
C511 C 0.9034(4) 1.0275(4) 0.2792(2) 0.0462(14) Uani 1 1 d . . .
H51C H 0.9533 1.0130 0.2562 0.055 Uiso 1 1 calc R . .
H51D H 0.9383 1.0086 0.3088 0.055 Uiso 1 1 calc R . .
C512 C 0.8562(5) 1.1158(4) 0.2711(2) 0.0465(14) Uani 1 1 d . . .
H51E H 0.9102 1.1411 0.2677 0.056 Uiso 1 1 calc R . .
H51F H 0.8172 1.1328 0.2425 0.056 Uiso 1 1 calc R . .
C513 C 0.5093(5) 0.9257(5) 0.4042(2) 0.0538(17) Uani 1 1 d . . .
H51G H 0.4826 0.8806 0.4146 0.065 Uiso 1 1 calc R . .
H51H H 0.4552 0.9753 0.4063 0.065 Uiso 1 1 calc R . .
C514 C 0.5969(5) 0.9174(4) 0.4349(2) 0.0503(15) Uani 1 1 d . . .
H51I H 0.5762 0.9105 0.4663 0.060 Uiso 1 1 calc R . .
H51J H 0.6534 0.8699 0.4316 0.060 Uiso 1 1 calc R . .
C515 C 0.7141(4) 0.9804(4) 0.45008(18) 0.0425(13) Uani 1 1 d . . .
H51K H 0.7729 0.9383 0.4425 0.051 Uiso 1 1 calc R . .
H51L H 0.7010 0.9653 0.4821 0.051 Uiso 1 1 calc R . .
C516 C 0.7360(4) 1.0569(4) 0.44175(19) 0.0428(13) Uani 1 1 d . . .
H51M H 0.6779 1.0987 0.4501 0.051 Uiso 1 1 calc R . .
H51N H 0.7949 1.0522 0.4603 0.051 Uiso 1 1 calc R . .
C517 C 0.7931(5) 1.1445(3) 0.3880(2) 0.0438(14) Uani 1 1 d . . .
H51O H 0.8378 1.1419 0.4130 0.053 Uiso 1 1 calc R . .
H51P H 0.7371 1.1948 0.3847 0.053 Uiso 1 1 calc R . .
C518 C 0.8503(4) 1.1406(3) 0.34558(19) 0.0403(13) Uani 1 1 d . . .
H51Q H 0.8797 1.1849 0.3395 0.048 Uiso 1 1 calc R . .
H51R H 0.9065 1.0902 0.3501 0.048 Uiso 1 1 calc R . .
C1 C 0.3325(11) 0.2460(9) 0.1485(5) 0.147(5) Uani 1 1 d . . .
H1A H 0.2792 0.2825 0.1625 0.220 Uiso 1 1 calc R . .
H1B H 0.3592 0.1955 0.1697 0.220 Uiso 1 1 calc R . .
H1C H 0.3050 0.2364 0.1219 0.220 Uiso 1 1 calc R . .
C2 C 0.4070(9) 0.2786(7) 0.1368(3) 0.100(3) Uani 1 1 d . . .
C3 C 0.3977(9) 0.3551(6) 0.1451(3) 0.093(4) Uani 1 1 d . . .
H3 H 0.3406 0.3844 0.1590 0.111 Uiso 1 1 calc R . .
C4 C 0.4739(11) 0.3837(9) 0.1323(4) 0.116(4) Uani 1 1 d . . .
H4 H 0.4685 0.4347 0.1380 0.140 Uiso 1 1 calc R . .
C5 C 0.5575(11) 0.3476(8) 0.1122(4) 0.116(4) Uani 1 1 d . . .
H5 H 0.6076 0.3728 0.1037 0.139 Uiso 1 1 calc R . .
C6 C 0.5681(11) 0.2711(6) 0.1042(4) 0.111(4) Uani 1 1 d . . .
H6 H 0.6267 0.2427 0.0909 0.133 Uiso 1 1 calc R . .
C7 C 0.4902(8) 0.2378(6) 0.1164(3) 0.084(3) Uani 1 1 d . . .
H7 H 0.4950 0.1869 0.1106 0.101 Uiso 1 1 calc R . .
N1S N 0.0915(10) 0.0171(8) 0.1910(5) 0.188(6) Uani 1 1 d D . .
H1S1 H 0.0690 -0.0256 0.1927 0.282 Uiso 0.67 1 calc PR . .
H1S2 H 0.1128 0.0306 0.1629 0.282 Uiso 0.67 1 calc PR . .
H1S3 H 0.0409 0.0589 0.1974 0.282 Uiso 0.67 1 calc PR . .
C1S C 0.1755(7) -0.0031(5) 0.2233(3) 0.076(2) Uani 1 1 d D . .
H1S4 H 0.2322 -0.0480 0.2170 0.091 Uiso 1 1 calc R . .
H1S5 H 0.1541 -0.0167 0.2543 0.091 Uiso 1 1 calc R . .
C2S C 0.2049(12) 0.0768(10) 0.2156(6) 0.247(14) Uani 1 1 d D . .
H2S1 H 0.2735 0.0678 0.2272 0.297 Uiso 1 1 calc R . .
H2S2 H 0.1988 0.1031 0.1837 0.297 Uiso 1 1 calc R . .
N2S N 0.1354(8) 0.1175(7) 0.2396(3) 0.145(4) Uani 1 1 d D . .
H2S3 H 0.1432 0.1661 0.2386 0.217 Uiso 0.67 1 calc PR . .
H2S4 H 0.1417 0.0906 0.2684 0.217 Uiso 0.67 1 calc PR . .
H2S5 H 0.0735 0.1237 0.2284 0.217 Uiso 0.67 1 calc PR . .

loop_
_atom_site_aniso_label
_atom_site_aniso_U_11
_atom_site_aniso_U_22
_atom_site_aniso_U_33
_atom_site_aniso_U_23
_atom_site_aniso_U_13
_atom_site_aniso_U_12
Ge1A 0.0267(3) 0.0421(3) 0.0290(3) -0.0051(2) -0.0001(2) -0.0059(2)
Ge2A 0.0281(3) 0.0436(3) 0.0254(3) -0.0062(2) 0.0082(2) -0.0115(2)
Ge3A 0.0439(3) 0.0378(3) 0.0288(3) -0.0094(2) 0.0050(2) -0.0227(2)
Ge4A 0.0347(3) 0.0340(3) 0.0244(3) -0.0056(2) 0.0067(2) -0.0143(2)
Ge5A 0.0472(3) 0.0404(3) 0.0347(3) -0.0171(3) 0.0045(2) -0.0182(3)
Ge6A 0.0564(4) 0.0347(3) 0.0344(3) 0.0021(2) 0.0099(3) -0.0080(3)
Ge7A 0.0337(3) 0.0445(3) 0.0334(3) -0.0078(3) 0.0087(2) 0.0002(2)
Ge8A 0.0401(3) 0.0832(5) 0.0418(4) -0.0242(3) 0.0116(3) -0.0390(3)
Ge9A 0.0300(3) 0.0659(4) 0.0243(3) -0.0129(3) -0.0018(2) -0.0076(3)
Ge1B 0.0335(3) 0.0320(3) 0.0361(3) 0.0003(2) -0.0094(2) -0.0062(2)
Ge2B 0.0228(2) 0.0280(2) 0.0341(3) -0.0051(2) 0.0066(2) -0.0078(2)
Ge3B 0.0379(3) 0.0253(2) 0.0302(3) -0.0057(2) -0.0032(2) -0.0173(2)
Ge4B 0.0426(3) 0.0330(3) 0.0243(3) -0.0092(2) 0.0076(2) -0.0200(2)
Ge5B 0.0508(3) 0.0231(2) 0.0333(3) -0.0089(2) 0.0066(2) -0.0176(2)
Ge6B 0.0409(3) 0.0244(2) 0.0262(3) -0.0011(2) -0.0012(2) -0.0063(2)
Ge7B 0.0329(3) 0.0389(3) 0.0292(3) -0.0156(2) 0.0028(2) -0.0017(2)
Ge8B 0.0347(3) 0.0698(4) 0.0444(3) -0.0307(3) 0.0141(3) -0.0341(3)
Ge9B 0.0311(3) 0.0389(3) 0.0250(3) -0.0157(2) 0.0026(2) -0.0127(2)
Hg1 0.03330(11) 0.04027(11) 0.02834(11) -0.01705(8) 0.00321(8) -0.00850(8)
Hg2 0.03067(14) 0.04972(17) 0.03220(15) -0.02257(13) 0.00343(11) -0.00964(12)
K1 0.0304(5) 0.0349(5) 0.0298(6) -0.0063(4) 0.0018(4) -0.0112(4)
N11 0.041(3) 0.059(3) 0.031(2) -0.001(2) 0.003(2) -0.021(2)
N12 0.032(2) 0.055(3) 0.034(2) -0.014(2) 0.0065(19) -0.017(2)
O11 0.039(2) 0.052(2) 0.030(2) -0.0036(17) -0.0040(16) -0.0182(18)
O12 0.0352(19) 0.050(2) 0.033(2) -0.0167(17) 0.0049(15) -0.0129(17)
O13 0.072(3) 0.049(3) 0.137(6) 0.026(3) 0.067(4) 0.011(3)
O14 0.036(2) 0.057(3) 0.070(3) 0.018(2) 0.009(2) -0.010(2)
O15 0.043(2) 0.039(2) 0.032(2) 0.0035(16) -0.0029(16) -0.0057(17)
O16 0.036(2) 0.059(2) 0.038(2) -0.0130(19) -0.0049(17) -0.0053(18)
C101 0.057(4) 0.085(5) 0.041(4) 0.000(3) 0.002(3) -0.047(4)
C102 0.046(3) 0.074(4) 0.040(3) -0.007(3) 0.002(3) -0.036(3)
C103 0.039(3) 0.055(3) 0.034(3) -0.013(3) -0.006(2) -0.014(3)
C104 0.042(3) 0.047(3) 0.034(3) -0.014(2) -0.007(2) -0.013(3)
C105 0.038(3) 0.054(3) 0.032(3) -0.017(3) 0.006(2) -0.009(3)
C106 0.040(3) 0.059(4) 0.037(3) -0.012(3) 0.012(2) -0.016(3)
C107 0.028(3) 0.081(5) 0.043(4) -0.001(3) 0.011(2) -0.011(3)
C108 0.037(3) 0.060(4) 0.063(4) -0.005(3) 0.012(3) -0.002(3)
C109 0.053(4) 0.117(6) 0.126(7) 0.043(6) 0.030(5) 0.010(4)
C110 0.040(3) 0.038(3) 0.065(4) 0.001(3) 0.001(3) -0.008(2)
C111 0.060(4) 0.049(3) 0.052(4) -0.014(3) 0.018(3) -0.034(3)
C112 0.047(4) 0.073(4) 0.052(4) -0.020(3) 0.015(3) -0.036(3)
C113 0.052(4) 0.068(4) 0.033(3) 0.006(3) 0.005(3) -0.029(3)
C114 0.069(4) 0.052(4) 0.036(3) 0.011(3) -0.003(3) -0.030(3)
C115 0.059(4) 0.037(3) 0.033(3) -0.003(2) -0.008(3) 0.005(3)
C116 0.039(3) 0.059(4) 0.042(3) -0.012(3) -0.013(3) 0.010(3)
C117 0.026(3) 0.071(4) 0.055(4) -0.020(3) -0.004(3) -0.007(3)
C118 0.026(3) 0.073(4) 0.049(4) -0.019(3) 0.005(2) -0.014(3)
K2 0.0362(6) 0.0449(6) 0.0292(6) -0.0072(5) -0.0001(5) -0.0141(5)
N21 0.117(6) 0.085(5) 0.045(4) -0.026(3) -0.033(4) 0.051(4)
N22 0.150(7) 0.047(3) 0.056(4) 0.002(3) -0.053(4) -0.024(4)
O21 0.047(3) 0.140(5) 0.093(4) -0.091(4) 0.015(3) -0.025(3)
O22 0.121(5) 0.110(4) 0.039(3) -0.016(3) 0.019(3) -0.084(4)
O23 0.105(4) 0.036(2) 0.091(4) -0.001(3) 0.037(3) -0.016(3)
O24 0.046(3) 0.056(3) 0.105(4) -0.041(3) -0.008(3) -0.018(2)
O25 0.071(3) 0.069(3) 0.047(3) -0.030(2) -0.021(2) 0.004(2)
O26 0.114(4) 0.060(3) 0.041(3) -0.004(2) -0.008(3) -0.047(3)
C201 0.092(7) 0.112(8) 0.140(10) -0.084(7) -0.067(7) 0.054(6)
C202 0.049(5) 0.119(8) 0.147(10) -0.097(7) -0.012(5) 0.028(5)
C203 0.075(6) 0.154(10) 0.103(7) -0.089(8) 0.051(5) -0.069(6)
C204 0.117(8) 0.180(11) 0.075(6) -0.088(7) 0.072(6) -0.117(8)
C205 0.210(14) 0.144(10) 0.039(5) 0.004(5) -0.007(6) -0.135(11)
C206 0.230(15) 0.068(6) 0.043(5) 0.019(4) -0.058(7) -0.051(8)
C207 0.191(12) 0.044(5) 0.058(5) 0.005(4) 0.004(6) 0.040(6)
C208 0.215(14) 0.044(5) 0.097(8) 0.008(5) 0.065(9) 0.006(7)
C209 0.117(9) 0.062(6) 0.219(15) -0.058(8) 0.108(10) -0.063(6)
C210 0.064(5) 0.081(6) 0.190(12) -0.082(8) 0.034(7) -0.045(5)
C211 0.053(4) 0.117(7) 0.102(7) -0.055(6) -0.040(5) 0.000(5)
C212 0.145(10) 0.076(6) 0.093(7) -0.040(5) -0.073(7) 0.040(6)
C213 0.271(16) 0.088(7) 0.053(5) -0.036(5) -0.080(8) 0.087(9)
C214 0.145(9) 0.124(8) 0.093(7) -0.081(7) -0.086(7) 0.066(7)
C215 0.072(5) 0.104(6) 0.038(4) -0.032(4) 0.008(3) -0.045(5)
C216 0.115(6) 0.042(3) 0.043(4) -0.010(3) 0.002(4) -0.046(4)
C217 0.200(12) 0.034(4) 0.088(7) -0.011(4) -0.052(7) -0.021(5)
C218 0.290(17) 0.039(4) 0.084(7) 0.008(4) -0.088(9) -0.047(7)
K3 0.0249(5) 0.0244(5) 0.0267(5) -0.0039(4) 0.0013(4) -0.0094(4)
N31 0.030(2) 0.034(2) 0.033(2) -0.0101(18) 0.0048(17) -0.0133(18)
N32 0.037(2) 0.031(2) 0.025(2) -0.0042(17) 0.0046(17) -0.0160(18)
O31 0.0260(17) 0.053(2) 0.0292(19) -0.0033(16) -0.0014(14) -0.0160(16)
O32 0.0242(17) 0.0344(18) 0.039(2) -0.0073(16) -0.0005(14) -0.0058(14)
O33 0.0309(18) 0.0307(18) 0.053(2) -0.0120(17) 0.0087(16) -0.0159(15)
O34 0.051(2) 0.0282(18) 0.046(2) 0.0016(17) 0.0096(18) -0.0146(17)
O35 0.0282(17) 0.0325(18) 0.040(2) -0.0146(15) 0.0062(15) -0.0167(14)
O36 0.0309(18) 0.0385(19) 0.0317(19) -0.0123(15) 0.0038(14) -0.0182(15)
C301 0.033(3) 0.052(3) 0.031(3) 0.001(2) 0.007(2) -0.016(2)
C302 0.040(3) 0.063(4) 0.026(3) 0.002(3) -0.002(2) -0.021(3)
C303 0.025(3) 0.061(4) 0.038(3) -0.001(3) -0.011(2) -0.019(2)
C304 0.023(2) 0.041(3) 0.043(3) -0.005(2) -0.006(2) -0.009(2)
C305 0.023(2) 0.038(3) 0.053(3) -0.019(3) 0.005(2) -0.008(2)
C306 0.040(3) 0.046(3) 0.046(3) -0.018(3) 0.019(2) -0.026(3)
C307 0.041(3) 0.043(3) 0.053(4) -0.027(3) 0.015(3) -0.015(3)
C308 0.055(4) 0.044(3) 0.063(4) -0.030(3) 0.010(3) -0.025(3)
C309 0.035(3) 0.034(3) 0.085(5) -0.022(3) 0.015(3) -0.019(2)
C310 0.027(3) 0.023(2) 0.072(4) -0.002(3) 0.008(3) -0.012(2)
C311 0.067(4) 0.039(3) 0.036(3) 0.008(3) 0.003(3) -0.024(3)
C312 0.068(4) 0.051(3) 0.027(3) 0.000(3) -0.001(3) -0.025(3)
C313 0.025(2) 0.039(3) 0.039(3) -0.008(2) 0.005(2) -0.005(2)
C314 0.026(2) 0.038(3) 0.050(3) -0.005(2) 0.009(2) -0.016(2)
C315 0.033(3) 0.049(3) 0.053(4) -0.021(3) 0.009(2) -0.026(2)
C316 0.034(3) 0.048(3) 0.044(3) -0.019(3) 0.003(2) -0.020(2)
C317 0.043(3) 0.039(3) 0.031(3) -0.014(2) 0.006(2) -0.021(2)
C318 0.046(3) 0.041(3) 0.038(3) -0.020(2) 0.018(2) -0.022(2)
K4 0.0236(5) 0.0240(5) 0.0316(5) -0.0047(4) -0.0009(4) -0.0090(4)
N41 0.035(2) 0.032(2) 0.045(3) -0.0111(19) 0.0081(19) -0.0190(19)
N42 0.034(2) 0.030(2) 0.063(3) -0.013(2) 0.007(2) -0.0168(19)
O41 0.0301(18) 0.0336(18) 0.041(2) -0.0113(16) 0.0037(15) -0.0101(15)
O42 0.041(2) 0.0257(17) 0.037(2) -0.0121(15) -0.0002(16) -0.0098(15)
O43 0.0323(19) 0.056(2) 0.038(2) -0.0185(18) -0.0024(16) -0.0100(17)
O44 0.048(2) 0.0301(19) 0.041(2) -0.0030(16) 0.0052(18) -0.0083(17)
O45 0.040(2) 0.0268(19) 0.078(3) 0.0048(19) -0.010(2) -0.0081(17)
O46 0.050(3) 0.034(2) 0.137(5) 0.011(3) -0.049(3) -0.013(2)
C401 0.044(3) 0.046(3) 0.054(4) -0.015(3) 0.022(3) -0.026(3)
C402 0.028(3) 0.055(3) 0.061(4) -0.021(3) 0.016(3) -0.022(3)
C403 0.047(3) 0.039(3) 0.038(3) -0.011(2) 0.006(3) 0.001(3)
C404 0.059(4) 0.033(3) 0.033(3) -0.013(2) -0.002(3) -0.006(3)
C405 0.048(3) 0.024(2) 0.053(4) -0.012(2) 0.000(3) -0.013(2)
C406 0.056(4) 0.024(2) 0.056(4) -0.008(2) 0.009(3) -0.020(2)
C407 0.036(3) 0.064(4) 0.072(5) -0.024(3) 0.005(3) -0.030(3)
C408 0.048(4) 0.068(4) 0.063(4) -0.031(4) -0.013(3) -0.021(3)
C409 0.032(3) 0.085(5) 0.041(3) -0.031(3) -0.006(2) -0.005(3)
C410 0.045(3) 0.074(4) 0.032(3) -0.005(3) 0.001(3) 0.009(3)
C411 0.102(6) 0.036(3) 0.057(4) -0.012(3) 0.030(4) -0.033(4)
C412 0.060(4) 0.043(3) 0.087(5) -0.026(3) 0.038(4) -0.031(3)
C413 0.062(4) 0.034(3) 0.052(4) -0.010(3) 0.012(3) -0.028(3)
C414 0.065(4) 0.025(3) 0.053(4) -0.002(3) -0.001(3) -0.005(3)
C415 0.050(4) 0.037(4) 0.183(10) -0.003(5) -0.049(5) -0.002(3)
C416 0.106(7) 0.049(4) 0.187(11) 0.006(6) -0.114(8) -0.010(5)
C417 0.036(4) 0.060(4) 0.134(8) -0.026(5) -0.029(4) -0.005(3)
C418 0.031(3) 0.054(4) 0.111(6) -0.021(4) -0.004(3) -0.024(3)
K5 0.0273(5) 0.0273(5) 0.0275(5) -0.0064(4) 0.0007(4) -0.0108(4)
N51 0.036(2) 0.051(3) 0.039(3) 0.002(2) -0.004(2) -0.027(2)
N52 0.036(2) 0.033(2) 0.037(2) -0.0022(19) -0.0054(19) -0.0176(19)
O51 0.0223(17) 0.0365(19) 0.046(2) -0.0050(17) -0.0006(15) -0.0047(14)
O52 0.040(2) 0.0340(19) 0.036(2) 0.0028(16) -0.0145(16) -0.0082(16)
O53 0.047(2) 0.0292(18) 0.038(2) -0.0086(16) 0.0027(17) -0.0157(16)
O54 0.0198(16) 0.0342(18) 0.039(2) -0.0112(15) -0.0002(14) -0.0048(14)
O55 0.0309(18) 0.042(2) 0.035(2) -0.0011(16) -0.0060(15) -0.0125(16)
O56 0.058(2) 0.044(2) 0.031(2) -0.0039(17) -0.0076(17) -0.0281(19)
C501 0.042(3) 0.060(4) 0.050(4) 0.000(3) -0.002(3) -0.032(3)
C502 0.027(3) 0.076(4) 0.053(4) -0.006(3) 0.005(3) -0.024(3)
C503 0.030(3) 0.050(3) 0.046(3) -0.016(3) -0.006(2) 0.003(2)
C504 0.037(3) 0.032(3) 0.038(3) -0.008(2) -0.015(2) 0.002(2)
C505 0.056(4) 0.029(3) 0.043(3) 0.003(2) -0.010(3) -0.014(3)
C506 0.057(4) 0.030(3) 0.050(4) 0.002(2) -0.008(3) -0.023(3)
C507 0.059(4) 0.043(3) 0.055(4) 0.003(3) -0.003(3) -0.033(3)
C508 0.068(4) 0.035(3) 0.048(4) -0.011(3) -0.003(3) -0.023(3)
C509 0.052(3) 0.026(3) 0.036(3) -0.011(2) 0.001(2) -0.001(2)
C510 0.031(3) 0.040(3) 0.043(3) -0.010(2) 0.000(2) 0.009(2)
C511 0.024(3) 0.064(4) 0.057(4) -0.022(3) 0.005(2) -0.017(3)
C512 0.048(3) 0.060(4) 0.045(3) -0.007(3) 0.006(3) -0.038(3)
C513 0.048(3) 0.078(4) 0.044(4) 0.000(3) 0.003(3) -0.042(3)
C514 0.062(4) 0.061(4) 0.033(3) -0.001(3) 0.002(3) -0.031(3)
C515 0.040(3) 0.058(4) 0.027(3) -0.001(3) -0.007(2) -0.016(3)
C516 0.044(3) 0.055(3) 0.032(3) -0.012(3) -0.004(2) -0.015(3)
C517 0.057(4) 0.035(3) 0.046(3) -0.011(3) -0.012(3) -0.022(3)
C518 0.041(3) 0.041(3) 0.045(3) -0.005(3) -0.013(2) -0.023(2)
C1 0.123(11) 0.159(13) 0.130(12) 0.012(10) -0.023(9) -0.025(10)
C2 0.101(8) 0.107(8) 0.064(6) 0.009(6) -0.021(6) -0.007(7)
C3 0.113(8) 0.075(6) 0.055(5) -0.033(4) -0.031(5) 0.037(5)
C4 0.111(9) 0.156(12) 0.096(9) -0.052(8) -0.031(7) -0.040(9)
C5 0.140(11) 0.139(11) 0.078(7) -0.023(7) -0.028(7) -0.051(9)
C6 0.173(12) 0.083(7) 0.074(7) -0.002(5) -0.042(7) -0.039(8)
C7 0.104(7) 0.074(5) 0.041(4) -0.014(4) -0.016(4) 0.024(5)
N1S 0.162(12) 0.180(12) 0.235(16) -0.070(11) -0.033(11) -0.049(10)
C1S 0.083(6) 0.062(5) 0.091(7) -0.017(4) -0.009(5) -0.030(4)
C2S 0.137(13) 0.41(3) 0.131(14) -0.142(18) 0.024(11) 0.068(17)
N2S 0.131(9) 0.186(11) 0.095(7) 0.032(7) 0.007(6) -0.052(8)

loop_
_atom_type_symbol
_atom_type_description
_atom_type_scat_dispersion_real
_atom_type_scat_dispersion_imag
_atom_type_scat_source
C C 0.0030 0.0020 'International Tables Vol C Tables 4.2.6.8 and 6.1.1.4'
H H 0.0000 0.0000 'International Tables Vol C Tables 4.2.6.8 and 6.1.1.4'
Ge Ge 0.1550 1.8000 'International Tables Vol C Tables 4.2.6.8 and 6.1.1.4'
Hg Hg -2.3890 9.2270 'International Tables Vol C Tables 4.2.6.8 and 6.1.1.4'
K K 0.2010 0.2490 'International Tables Vol C Tables 4.2.6.8 and 6.1.1.4'
N N 0.0060 0.0030 'International Tables Vol C Tables 4.2.6.8 and 6.1.1.4'
O O 0.0110 0.0060 'International Tables Vol C Tables 4.2.6.8 and 6.1.1.4'

loop_
_geom_angle_atom_site_label_1
_geom_angle_atom_site_label_2
_geom_angle_atom_site_label_3
_geom_angle
_geom_angle_site_symmetry_1
_geom_angle_site_symmetry_3
_geom_angle_publ_flag
Ge4A Ge1A Ge3A 64.19(4) . . ?
Ge4A Ge1A Ge5A 73.22(3) . . ?
Ge3A Ge1A Ge5A 102.72(4) . . ?
Ge4A Ge1A Ge2A 101.64(4) . . ?
Ge3A Ge1A Ge2A 69.43(4) . . ?
Ge5A Ge1A Ge2A 60.07(3) . . ?
Ge5A Ge2A Ge1A 59.83(3) . . ?
Ge5A Ge2A Ge6A 108.37(3) . . ?
Ge1A Ge2A Ge6A 106.24(4) . . ?
Ge5A Ge2A Ge9A 59.97(4) . . ?
Ge1A Ge2A Ge9A 105.49(4) . . ?
Ge6A Ge2A Ge9A 59.18(3) . . ?
Ge5A Ge2A Ge3A 92.81(3) . . ?
Ge1A Ge2A Ge3A 54.30(3) . . ?
Ge6A Ge2A Ge3A 54.39(4) . . ?
Ge9A Ge2A Ge3A 90.22(4) . . ?
Ge1A Ge3A Ge6A 109.92(4) . . ?
Ge1A Ge3A Ge4A 57.80(3) . . ?
Ge6A Ge3A Ge4A 106.23(4) . . ?
Ge1A Ge3A Ge7A 105.23(4) . . ?
Ge6A Ge3A Ge7A 57.19(4) . . ?
Ge4A Ge3A Ge7A 59.19(3) . . ?
Ge1A Ge3A Hg1 106.80(4) . . ?
Ge6A Ge3A Hg1 119.48(3) . . ?
Ge4A Ge3A Hg1 58.79(3) . . ?
Ge7A Ge3A Hg1 67.80(3) . . ?
Ge1A Ge3A Ge2A 56.27(3) . . ?
Ge6A Ge3A Ge2A 56.28(3) . . ?
Ge4A Ge3A Ge2A 90.02(3) . . ?
Ge7A Ge3A Ge2A 88.72(4) . . ?
Hg1 Ge3A Ge2A 147.32(2) . . ?
Ge8A Ge4A Ge1A 107.89(3) . . ?
Ge8A Ge4A Ge3A 108.09(4) . . ?
Ge1A Ge4A Ge3A 58.01(3) . . ?
Ge8A Ge4A Ge7A 58.49(4) . . ?
Ge1A Ge4A Ge7A 107.69(4) . . ?
Ge3A Ge4A Ge7A 62.05(3) . . ?
Ge8A Ge4A Hg1 122.89(4) . . ?
Ge1A Ge4A Hg1 111.48(3) . . ?
Ge3A Ge4A Hg1 64.24(3) . . ?
Ge7A Ge4A Hg1 71.00(3) . . ?
Ge8A Ge4A Ge5A 55.01(3) . . ?
Ge1A Ge4A Ge5A 54.30(3) . . ?
Ge3A Ge4A Ge5A 88.13(3) . . ?
Ge7A Ge4A Ge5A 88.58(4) . . ?
Hg1 Ge4A Ge5A 150.90(3) . . ?
Ge1A Ge5A Ge2A 60.10(3) . . ?
Ge1A Ge5A Ge8A 103.38(3) . . ?
Ge2A Ge5A Ge8A 107.13(4) . . ?
Ge1A Ge5A Ge9A 106.45(4) . . ?
Ge2A Ge5A Ge9A 60.96(3) . . ?
Ge8A Ge5A Ge9A 58.98(4) . . ?
Ge1A Ge5A Ge4A 52.49(3) . . ?
Ge2A Ge5A Ge4A 89.03(3) . . ?
Ge8A Ge5A Ge4A 52.20(3) . . ?
Ge9A Ge5A Ge4A 87.53(4) . . ?
Ge3A Ge6A Ge7A 66.15(3) . . ?
Ge3A Ge6A Ge9A 100.72(4) . . ?
Ge7A Ge6A Ge9A 67.93(3) . . ?
Ge3A Ge6A Ge2A 69.34(4) . . ?
Ge7A Ge6A Ge2A 101.44(4) . . ?
Ge9A Ge6A Ge2A 61.32(3) . . ?
Ge6A Ge7A Ge8A 109.95(4) . . ?
Ge6A Ge7A Ge4A 105.44(4) . . ?
Ge8A Ge7A Ge4A 57.28(3) . . ?
Ge6A Ge7A Ge3A 56.66(3) . . ?
Ge8A Ge7A Ge3A 104.49(4) . . ?
Ge4A Ge7A Ge3A 58.76(3) . . ?
Ge6A Ge7A Ge9A 56.61(3) . . ?
Ge8A Ge7A Ge9A 56.30(3) . . ?
Ge4A Ge7A Ge9A 89.73(4) . . ?
Ge3A Ge7A Ge9A 88.61(4) . . ?
Ge6A Ge7A Hg1 109.85(3) . . ?
Ge8A Ge7A Hg1 107.55(4) . . ?
Ge4A Ge7A Hg1 55.12(3) . . ?
Ge3A Ge7A Hg1 57.76(3) . . ?
Ge9A Ge7A Hg1 139.65(3) . . ?
Ge4A Ge8A Ge7A 64.23(4) . . ?
Ge4A Ge8A Ge9A 100.91(3) . . ?
Ge7A Ge8A Ge9A 68.03(3) . . ?
Ge4A Ge8A Ge5A 72.79(3) . . ?
Ge7A Ge8A Ge5A 102.11(4) . . ?
Ge9A Ge8A Ge5A 60.53(4) . . ?
Ge8A Ge9A Ge6A 108.24(3) . . ?
Ge8A Ge9A Ge5A 60.49(4) . . ?
Ge6A Ge9A Ge5A 107.90(3) . . ?
Ge8A Ge9A Ge2A 106.84(4) . . ?
Ge6A Ge9A Ge2A 59.49(3) . . ?
Ge5A Ge9A Ge2A 59.07(3) . . ?
Ge8A Ge9A Ge7A 55.66(3) . . ?
Ge6A Ge9A Ge7A 55.46(3) . . ?
Ge5A Ge9A Ge7A 94.17(4) . . ?
Ge2A Ge9A Ge7A 92.45(4) . . ?
Ge4B Ge1B Ge3B 67.01(4) . . ?
Ge4B Ge1B Ge2B 98.97(4) . . ?
Ge3B Ge1B Ge2B 65.22(4) . . ?
Ge4B Ge1B Ge5B 64.66(3) . . ?
Ge3B Ge1B Ge5B 99.92(4) . . ?
Ge2B Ge1B Ge5B 64.33(3) . . ?
Ge1B Ge2B Ge9B 108.11(4) . . ?
Ge1B Ge2B Ge6B 110.91(4) . . ?
Ge9B Ge2B Ge6B 59.74(3) . . ?
Ge1B Ge2B Ge5B 58.46(3) . . ?
Ge9B Ge2B Ge5B 58.07(3) . . ?
Ge6B Ge2B Ge5B 104.93(3) . . ?
Ge1B Ge2B Ge3B 57.27(3) . . ?
Ge9B Ge2B Ge3B 95.04(3) . . ?
Ge6B Ge2B Ge3B 57.11(3) . . ?
Ge5B Ge2B Ge3B 91.56(3) . . ?
Ge1B Ge3B Ge6B 112.38(4) . . ?
Ge1B Ge3B Ge7B 107.62(4) . . ?
Ge6B Ge3B Ge7B 58.30(3) . . ?
Ge1B Ge3B Ge2B 57.50(3) . . ?
Ge6B Ge3B Ge2B 58.45(3) . . ?
Ge7B Ge3B Ge2B 93.95(4) . . ?
Ge1B Ge3B Ge4B 56.30(3) . . ?
Ge6B Ge3B Ge4B 103.33(3) . . ?
Ge7B Ge3B Ge4B 58.38(3) . . ?
Ge2B Ge3B Ge4B 88.30(3) . . ?
Ge1B Ge4B Ge8B 113.90(3) . . ?
Ge1B Ge4B Ge7B 107.50(4) . . ?
Ge8B Ge4B Ge7B 57.63(3) . . ?
Ge1B Ge4B Ge5B 58.61(3) . . ?
Ge8B Ge4B Ge5B 59.66(3) . . ?
Ge7B Ge4B Ge5B 95.00(3) . . ?
Ge1B Ge4B Ge3B 56.69(3) . . ?
Ge8B Ge4B Ge3B 103.38(3) . . ?
Ge7B Ge4B Ge3B 57.85(3) . . ?
Ge5B Ge4B Ge3B 90.29(3) . . ?
Ge1B Ge4B Hg2 125.55(3) . . ?
Ge8B Ge4B Hg2 95.79(4) . . ?
Ge7B Ge4B Hg2 51.85(3) . . ?
Ge5B Ge4B Hg2 146.85(3) . . ?
Ge3B Ge4B Hg2 73.10(3) . . ?
Ge9B Ge5B Ge1B 106.66(3) . . ?
Ge9B Ge5B Ge8B 58.67(4) . . ?
Ge1B Ge5B Ge8B 109.38(3) . . ?
Ge9B Ge5B Ge2B 57.61(3) . . ?
Ge1B Ge5B Ge2B 57.22(3) . . ?
Ge8B Ge5B Ge2B 102.69(4) . . ?
Ge9B Ge5B Ge4B 94.10(3) . . ?
Ge1B Ge5B Ge4B 56.73(3) . . ?
Ge8B Ge5B Ge4B 56.64(3) . . ?
Ge2B Ge5B Ge4B 89.86(3) . . ?
Ge7B Ge6B Ge3B 62.61(3) . . ?
Ge7B Ge6B Ge9B 76.37(4) . . ?
Ge3B Ge6B Ge9B 99.71(4) . . ?
Ge7B Ge6B Ge2B 100.45(4) . . ?
Ge3B Ge6B Ge2B 64.44(4) . . ?
Ge9B Ge6B Ge2B 59.52(3) . . ?
Ge8B Ge7B Ge6B 104.18(4) . . ?
Ge8B Ge7B Hg2 112.39(4) . . ?
Ge6B Ge7B Hg2 135.78(3) . . ?
Ge8B Ge7B Ge3B 109.12(4) . . ?
Ge6B Ge7B Ge3B 59.10(3) . . ?
Hg2 Ge7B Ge3B 85.35(4) . . ?
Ge8B Ge7B Ge4B 59.00(3) . . ?
Ge6B Ge7B Ge4B 108.10(4) . . ?
Hg2 Ge7B Ge4B 72.90(3) . . ?
Ge3B Ge7B Ge4B 63.77(4) . . ?
Ge8B Ge7B Ge9B 52.07(3) . . ?
Ge6B Ge7B Ge9B 52.30(3) . . ?
Hg2 Ge7B Ge9B 156.43(3) . . ?
Ge3B Ge7B Ge9B 84.49(3) . . ?
Ge4B Ge7B Ge9B 83.52(3) . . ?
Ge7B Ge8B Ge4B 63.37(4) . . ?
Ge7B Ge8B Ge9B 77.00(4) . . ?
Ge4B Ge8B Ge9B 99.31(3) . . ?
Ge7B Ge8B Ge5B 101.21(3) . . ?
Ge4B Ge8B Ge5B 63.70(3) . . ?
Ge9B Ge8B Ge5B 59.49(4) . . ?
Ge8B Ge9B Ge2B 110.14(3) . . ?
Ge8B Ge9B Ge6B 102.08(4) . . ?
Ge2B Ge9B Ge6B 60.73(3) . . ?
Ge8B Ge9B Ge5B 61.84(3) . . ?
Ge2B Ge9B Ge5B 64.32(4) . . ?
Ge6B Ge9B Ge5B 110.50(3) . . ?
Ge8B Ge9B Hg1 135.21(3) . . ?
Ge2B Ge9B Hg1 101.05(3) . . ?
Ge6B Ge9B Hg1 121.29(3) . . ?
Ge5B Ge9B Hg1 107.77(3) . . ?
Ge8B Ge9B Ge7B 50.93(3) . . ?
Ge2B Ge9B Ge7B 86.52(3) . . ?
Ge6B Ge9B Ge7B 51.33(3) . . ?
Ge5B Ge9B Ge7B 87.38(3) . . ?
Hg1 Ge9B Ge7B 164.79(3) . . ?
Ge9B Hg1 Ge4A 157.76(2) . . ?
Ge9B Hg1 Ge3A 143.68(2) . . ?
Ge4A Hg1 Ge3A 56.97(3) . . ?
Ge9B Hg1 Ge7A 138.25(2) . . ?
Ge4A Hg1 Ge7A 53.88(3) . . ?
Ge3A Hg1 Ge7A 54.44(2) . . ?
Ge7B Hg2 Ge7B 180.000(7) . 2_576 ?
Ge7B Hg2 Ge4B 124.76(3) . 2_576 ?
Ge7B Hg2 Ge4B 55.24(3) 2_576 2_576 ?
Ge7B Hg2 Ge4B 55.24(3) . . ?
Ge7B Hg2 Ge4B 124.76(3) 2_576 . ?
Ge4B Hg2 Ge4B 180.000(18) 2_576 . ?
C101 N11 C107 109.6(5) . . ?
C101 N11 C113 110.8(5) . . ?
C107 N11 C113 110.8(5) . . ?
C118 N12 C106 109.2(4) . . ?
C118 N12 C112 110.2(5) . . ?
C106 N12 C112 110.3(5) . . ?
C103 O11 C102 110.9(4) . . ?
C104 O12 C105 112.4(4) . . ?
C109 O13 C108 122.5(6) . . ?
C110 O14 C111 114.2(5) . . ?
C115 O15 C114 112.9(5) . . ?
C116 O16 C117 111.9(5) . . ?
N11 C101 C102 114.0(5) . . ?
N11 C101 H10A 108.7 . . ?
C102 C101 H10A 108.7 . . ?
N11 C101 H10B 108.7 . . ?
C102 C101 H10B 108.7 . . ?
H10A C101 H10B 107.6 . . ?
O11 C102 C101 107.9(5) . . ?
O11 C102 H10C 110.1 . . ?
C101 C102 H10C 110.1 . . ?
O11 C102 H10D 110.1 . . ?
C101 C102 H10D 110.1 . . ?
H10C C102 H10D 108.4 . . ?
O11 C103 C104 109.1(4) . . ?
O11 C103 H10E 109.9 . . ?
C104 C103 H10E 109.9 . . ?
O11 C103 H10F 109.9 . . ?
C104 C103 H10F 109.9 . . ?
H10E C103 H10F 108.3 . . ?
O12 C104 C103 109.5(5) . . ?
O12 C104 H10G 109.8 . . ?
C103 C104 H10G 109.8 . . ?
O12 C104 H10H 109.8 . . ?
C103 C104 H10H 109.8 . . ?
H10G C104 H10H 108.2 . . ?
O12 C105 C106 108.5(4) . . ?
O12 C105 H10I 110.0 . . ?
C106 C105 H10I 110.0 . . ?
O12 C105 H10J 110.0 . . ?
C106 C105 H10J 110.0 . . ?
H10I C105 H10J 108.4 . . ?
N12 C106 C105 114.0(5) . . ?
N12 C106 H10K 108.8 . . ?
C105 C106 H10K 108.8 . . ?
N12 C106 H10L 108.8 . . ?
C105 C106 H10L 108.8 . . ?
H10K C106 H10L 107.7 . . ?
N11 C107 C108 114.9(5) . . ?
N11 C107 H10M 108.5 . . ?
C108 C107 H10M 108.5 . . ?
N11 C107 H10N 108.5 . . ?
C108 C107 H10N 108.5 . . ?
H10M C107 H10N 107.5 . . ?
O13 C108 C107 112.1(6) . . ?
O13 C108 H10O 109.2 . . ?
C107 C108 H10O 109.2 . . ?
O13 C108 H10P 109.2 . . ?
C107 C108 H10P 109.2 . . ?
H10O C108 H10P 107.9 . . ?
O13 C109 C110 126.5(7) . . ?
O13 C109 H10Q 105.7 . . ?
C110 C109 H10Q 105.7 . . ?
O13 C109 H10R 105.7 . . ?
C110 C109 H10R 105.7 . . ?
H10Q C109 H10R 106.1 . . ?
O14 C110 C109 111.7(6) . . ?
O14 C110 H11A 109.3 . . ?
C109 C110 H11A 109.3 . . ?
O14 C110 H11B 109.3 . . ?
C109 C110 H11B 109.3 . . ?
H11A C110 H11B 107.9 . . ?
O14 C111 C112 109.7(5) . . ?
O14 C111 H11C 109.7 . . ?
C112 C111 H11C 109.7 . . ?
O14 C111 H11D 109.7 . . ?
C112 C111 H11D 109.7 . . ?
H11C C111 H11D 108.2 . . ?
N12 C112 C111 114.8(5) . . ?
N12 C112 H11E 108.6 . . ?
C111 C112 H11E 108.6 . . ?
N12 C112 H11F 108.6 . . ?
C111 C112 H11F 108.6 . . ?
H11E C112 H11F 107.5 . . ?
N11 C113 C114 114.0(5) . . ?
N11 C113 H11G 108.7 . . ?
C114 C113 H11G 108.7 . . ?
N11 C113 H11H 108.7 . . ?
C114 C113 H11H 108.7 . . ?
H11G C113 H11H 107.6 . . ?
O15 C114 C113 110.1(5) . . ?
O15 C114 H11I 109.6 . . ?
C113 C114 H11I 109.6 . . ?
O15 C114 H11J 109.6 . . ?
C113 C114 H11J 109.6 . . ?
H11I C114 H11J 108.2 . . ?
O15 C115 C116 110.2(5) . . ?
O15 C115 H11K 109.6 . . ?
C116 C115 H11K 109.6 . . ?
O15 C115 H11L 109.6 . . ?
C116 C115 H11L 109.6 . . ?
H11K C115 H11L 108.1 . . ?
O16 C116 C115 109.6(5) . . ?
O16 C116 H11M 109.7 . . ?
C115 C116 H11M 109.7 . . ?
O16 C116 H11N 109.7 . . ?
C115 C116 H11N 109.7 . . ?
H11M C116 H11N 108.2 . . ?
O16 C117 C118 110.2(5) . . ?
O16 C117 H11O 109.6 . . ?
C118 C117 H11O 109.6 . . ?
O16 C117 H11P 109.6 . . ?
C118 C117 H11P 109.6 . . ?
H11O C117 H11P 108.1 . . ?
N12 C118 C117 113.2(5) . . ?
N12 C118 H11Q 108.9 . . ?
C117 C118 H11Q 108.9 . . ?
N12 C118 H11R 108.9 . . ?
C117 C118 H11R 108.9 . . ?
H11Q C118 H11R 107.8 . . ?
C201 N21 C213 109.8(9) . . ?
C201 N21 C207 111.0(8) . . ?
C213 N21 C207 112.1(10) . . ?
C212 N22 C218 110.4(9) . . ?
C212 N22 C206 111.7(8) . . ?
C218 N22 C206 107.8(8) . . ?
C203 O21 C202 108.7(7) . . ?
C205 O22 C204 112.6(8) . . ?
C208 O23 C209 111.8(9) . . ?
C211 O24 C210 109.8(7) . . ?
C214 O25 C215 111.3(7) . . ?
C217 O26 C216 110.7(7) . . ?
N21 C201 C202 113.6(7) . . ?
N21 C201 H20A 108.8 . . ?
C202 C201 H20A 108.8 . . ?
N21 C201 H20B 108.8 . . ?
C202 C201 H20B 108.8 . . ?
H20A C201 H20B 107.7 . . ?
O21 C202 C201 107.6(7) . . ?
O21 C202 H20C 110.2 . . ?
C201 C202 H20C 110.2 . . ?
O21 C202 H20D 110.2 . . ?
C201 C202 H20D 110.2 . . ?
H20C C202 H20D 108.5 . . ?
O21 C203 C204 106.8(8) . . ?
O21 C203 H20E 110.4 . . ?
C204 C203 H20E 110.4 . . ?
O21 C203 H20F 110.4 . . ?
C204 C203 H20F 110.4 . . ?
H20E C203 H20F 108.6 . . ?
C203 C204 O22 110.5(6) . . ?
C203 C204 H20G 109.5 . . ?
O22 C204 H20G 109.5 . . ?
C203 C204 H20H 109.5 . . ?
O22 C204 H20H 109.5 . . ?
H20G C204 H20H 108.1 . . ?
O22 C205 C206 109.2(8) . . ?
O22 C205 H20I 109.8 . . ?
C206 C205 H20I 109.8 . . ?
O22 C205 H20J 109.8 . . ?
C206 C205 H20J 109.8 . . ?
H20I C205 H20J 108.3 . . ?
N22 C206 C205 114.9(8) . . ?
N22 C206 H20K 108.6 . . ?
C205 C206 H20K 108.6 . . ?
N22 C206 H20L 108.6 . . ?
C205 C206 H20L 108.6 . . ?
H20K C206 H20L 107.5 . . ?
C208 C207 N21 112.0(7) . . ?
C208 C207 H20M 109.2 . . ?
N21 C207 H20M 109.2 . . ?
C208 C207 H20N 109.2 . . ?
N21 C207 H20N 109.2 . . ?
H20M C207 H20N 107.9 . . ?
O23 C208 C207 108.2(8) . . ?
O23 C208 H20O 110.1 . . ?
C207 C208 H20O 110.1 . . ?
O23 C208 H20P 110.1 . . ?
C207 C208 H20P 110.1 . . ?
H20O C208 H20P 108.4 . . ?
O23 C209 C210 109.6(7) . . ?
O23 C209 H20Q 109.8 . . ?
C210 C209 H20Q 109.8 . . ?
O23 C209 H20R 109.8 . . ?
C210 C209 H20R 109.8 . . ?
H20Q C209 H20R 108.2 . . ?
O24 C210 C209 109.4(8) . . ?
O24 C210 H21A 109.8 . . ?
C209 C210 H21A 109.8 . . ?
O24 C210 H21B 109.8 . . ?
C209 C210 H21B 109.8 . . ?
H21A C210 H21B 108.2 . . ?
O24 C211 C212 108.8(6) . . ?
O24 C211 H21C 109.9 . . ?
C212 C211 H21C 109.9 . . ?
O24 C211 H21D 109.9 . . ?
C212 C211 H21D 109.9 . . ?
H21C C211 H21D 108.3 . . ?
N22 C212 C211 114.6(7) . . ?
N22 C212 H21E 108.6 . . ?
C211 C212 H21E 108.6 . . ?
N22 C212 H21F 108.6 . . ?
C211 C212 H21F 108.6 . . ?
H21E C212 H21F 107.6 . . ?
N21 C213 C214 116.8(10) . . ?
N21 C213 H21G 108.1 . . ?
C214 C213 H21G 108.1 . . ?
N21 C213 H21H 108.1 . . ?
C214 C213 H21H 108.1 . . ?
H21G C213 H21H 107.3 . . ?
O25 C214 C213 108.8(8) . . ?
O25 C214 H21I 109.9 . . ?
C213 C214 H21I 109.9 . . ?
O25 C214 H21J 109.9 . . ?
C213 C214 H21J 109.9 . . ?
H21I C214 H21J 108.3 . . ?
O25 C215 C216 108.2(5) . . ?
O25 C215 H21K 110.1 . . ?
C216 C215 H21K 110.1 . . ?
O25 C215 H21L 110.1 . . ?
C216 C215 H21L 110.1 . . ?
H21K C215 H21L 108.4 . . ?
O26 C216 C215 108.2(6) . . ?
O26 C216 H21M 110.1 . . ?
C215 C216 H21M 110.1 . . ?
O26 C216 H21N 110.1 . . ?
C215 C216 H21N 110.1 . . ?
H21M C216 H21N 108.4 . . ?
O26 C217 C218 107.6(9) . . ?
O26 C217 H21O 110.2 . . ?
C218 C217 H21O 110.2 . . ?
O26 C217 H21P 110.2 . . ?
C218 C217 H21P 110.2 . . ?
H21O C217 H21P 108.5 . . ?
N22 C218 C217 111.8(8) . . ?
N22 C218 H21Q 109.3 . . ?
C217 C218 H21Q 109.3 . . ?
N22 C218 H21R 109.3 . . ?
C217 C218 H21R 109.3 . . ?
H21Q C218 H21R 107.9 . . ?
C301 N31 C307 112.3(5) . . ?
C301 N31 C313 110.4(4) . . ?
C307 N31 C313 109.5(4) . . ?
C306 N32 C312 111.4(4) . . ?
C306 N32 C318 110.4(4) . . ?
C312 N32 C318 109.1(4) . . ?
C302 O31 C303 112.3(4) . . ?
C305 O32 C304 110.3(4) . . ?
C308 O33 C309 111.7(4) . . ?
C310 O34 C311 113.2(4) . . ?
C315 O35 C314 111.2(4) . . ?
C317 O36 C316 111.4(4) . . ?
N31 C301 C302 114.3(4) . . ?
N31 C301 H30A 108.7 . . ?
C302 C301 H30A 108.7 . . ?
N31 C301 H30B 108.7 . . ?
C302 C301 H30B 108.7 . . ?
H30A C301 H30B 107.6 . . ?
O31 C302 C301 110.0(4) . . ?
O31 C302 H30C 109.7 . . ?
C301 C302 H30C 109.7 . . ?
O31 C302 H30D 109.7 . . ?
C301 C302 H30D 109.7 . . ?
H30C C302 H30D 108.2 . . ?
O31 C303 C304 109.3(4) . . ?
O31 C303 H30E 109.8 . . ?
C304 C303 H30E 109.8 . . ?
O31 C303 H30F 109.8 . . ?
C304 C303 H30F 109.8 . . ?
H30E C303 H30F 108.3 . . ?
O32 C304 C303 109.3(4) . . ?
O32 C304 H30G 109.8 . . ?
C303 C304 H30G 109.8 . . ?
O32 C304 H30H 109.8 . . ?
C303 C304 H30H 109.8 . . ?
H30G C304 H30H 108.3 . . ?
O32 C305 C306 110.3(4) . . ?
O32 C305 H30I 109.6 . . ?
C306 C305 H30I 109.6 . . ?
O32 C305 H30J 109.6 . . ?
C306 C305 H30J 109.6 . . ?
H30I C305 H30J 108.1 . . ?
N32 C306 C305 113.8(4) . . ?
N32 C306 H30K 108.8 . . ?
C305 C306 H30K 108.8 . . ?
N32 C306 H30L 108.8 . . ?
C305 C306 H30L 108.8 . . ?
H30K C306 H30L 107.7 . . ?
N31 C307 C308 114.1(4) . . ?
N31 C307 H30M 108.7 . . ?
C308 C307 H30M 108.7 . . ?
N31 C307 H30N 108.7 . . ?
C308 C307 H30N 108.7 . . ?
H30M C307 H30N 107.6 . . ?
O33 C308 C307 109.5(5) . . ?
O33 C308 H30O 109.8 . . ?
C307 C308 H30O 109.8 . . ?
O33 C308 H30P 109.8 . . ?
C307 C308 H30P 109.8 . . ?
H30O C308 H30P 108.2 . . ?
O33 C309 C310 111.1(5) . . ?
O33 C309 H30Q 109.4 . . ?
C310 C309 H30Q 109.4 . . ?
O33 C309 H30R 109.4 . . ?
C310 C309 H30R 109.4 . . ?
H30Q C309 H30R 108.0 . . ?
O34 C310 C309 109.0(4) . . ?
O34 C310 H31A 109.9 . . ?
C309 C310 H31A 109.9 . . ?
O34 C310 H31B 109.9 . . ?
C309 C310 H31B 109.9 . . ?
H31A C310 H31B 108.3 . . ?
O34 C311 C312 109.3(4) . . ?
O34 C311 H31C 109.8 . . ?
C312 C311 H31C 109.8 . . ?
O34 C311 H31D 109.8 . . ?
C312 C311 H31D 109.8 . . ?
H31C C311 H31D 108.3 . . ?
N32 C312 C311 114.7(5) . . ?
N32 C312 H31E 108.6 . . ?
C311 C312 H31E 108.6 . . ?
N32 C312 H31F 108.6 . . ?
C311 C312 H31F 108.6 . . ?
H31E C312 H31F 107.6 . . ?
N31 C313 C314 114.2(4) . . ?
N31 C313 H31G 108.7 . . ?
C314 C313 H31G 108.7 . . ?
N31 C313 H31H 108.7 . . ?
C314 C313 H31H 108.7 . . ?
H31G C313 H31H 107.6 . . ?
O35 C314 C313 109.2(4) . . ?
O35 C314 H31I 109.8 . . ?
C313 C314 H31I 109.8 . . ?
O35 C314 H31J 109.8 . . ?
C313 C314 H31J 109.8 . . ?
H31I C314 H31J 108.3 . . ?
O35 C315 C316 110.2(4) . . ?
O35 C315 H31O 109.6 . . ?
C316 C315 H31O 109.6 . . ?
O35 C315 H31P 109.6 . . ?
C316 C315 H31P 109.6 . . ?
H31O C315 H31P 108.1 . . ?
O36 C316 C315 109.1(4) . . ?
O36 C316 H31Q 109.9 . . ?
C315 C316 H31Q 109.9 . . ?
O36 C316 H31R 109.9 . . ?
C315 C316 H31R 109.9 . . ?
H31Q C316 H31R 108.3 . . ?
O36 C317 C318 109.9(4) . . ?
O36 C317 H31K 109.7 . . ?
C318 C317 H31K 109.7 . . ?
O36 C317 H31L 109.7 . . ?
C318 C317 H31L 109.7 . . ?
H31K C317 H31L 108.2 . . ?
N32 C318 C317 113.6(4) . . ?
N32 C318 H31M 108.8 . . ?
C317 C318 H31M 108.8 . . ?
N32 C318 H31N 108.8 . . ?
C317 C318 H31N 108.8 . . ?
H31M C318 H31N 107.7 . . ?
C401 N41 C413 109.4(5) . . ?
C401 N41 C407 110.3(4) . . ?
C413 N41 C407 109.3(5) . . ?
C412 N42 C418 110.3(5) . . ?
C412 N42 C406 110.6(5) . . ?
C418 N42 C406 110.3(5) . . ?
C402 O41 C403 111.4(4) . . ?
C404 O42 C405 111.4(4) . . ?
C408 O43 C409 111.3(5) . . ?
C410 O44 C411 112.6(5) . . ?
C415 O45 C414 113.3(6) . . ?
C417 O46 C416 114.3(7) . . ?
N41 C401 C402 114.7(5) . . ?
N41 C401 H40A 108.6 . . ?
C402 C401 H40A 108.6 . . ?
N41 C401 H40B 108.6 . . ?
C402 C401 H40B 108.6 . . ?
H40A C401 H40B 107.6 . . ?
O41 C402 C401 110.4(4) . . ?
O41 C402 H40C 109.6 . . ?
C401 C402 H40C 109.6 . . ?
O41 C402 H40D 109.6 . . ?
C401 C402 H40D 109.6 . . ?
H40C C402 H40D 108.1 . . ?
O41 C403 C404 110.3(5) . . ?
O41 C403 H40E 109.6 . . ?
C404 C403 H40E 109.6 . . ?
O41 C403 H40F 109.6 . . ?
C404 C403 H40F 109.6 . . ?
H40E C403 H40F 108.1 . . ?
O42 C404 C403 110.2(4) . . ?
O42 C404 H40G 109.6 . . ?
C403 C404 H40G 109.6 . . ?
O42 C404 H40H 109.6 . . ?
C403 C404 H40H 109.6 . . ?
H40G C404 H40H 108.1 . . ?
O42 C405 C406 110.4(4) . . ?
O42 C405 H40I 109.6 . . ?
C406 C405 H40I 109.6 . . ?
O42 C405 H40J 109.6 . . ?
C406 C405 H40J 109.6 . . ?
H40I C405 H40J 108.1 . . ?
N42 C406 C405 114.5(5) . . ?
N42 C406 H40K 108.6 . . ?
C405 C406 H40K 108.6 . . ?
N42 C406 H40L 108.6 . . ?
C405 C406 H40L 108.6 . . ?
H40K C406 H40L 107.6 . . ?
N41 C407 C408 113.1(5) . . ?
N41 C407 H40M 109.0 . . ?
C408 C407 H40M 109.0 . . ?
N41 C407 H40N 109.0 . . ?
C408 C407 H40N 109.0 . . ?
H40M C407 H40N 107.8 . . ?
O43 C408 C407 109.9(5) . . ?
O43 C408 H40O 109.7 . . ?
C407 C408 H40O 109.7 . . ?
O43 C408 H40P 109.7 . . ?
C407 C408 H40P 109.7 . . ?
H40O C408 H40P 108.2 . . ?
O43 C409 C410 108.7(5) . . ?
O43 C409 H40Q 109.9 . . ?
C410 C409 H40Q 109.9 . . ?
O43 C409 H40R 109.9 . . ?
C410 C409 H40R 109.9 . . ?
H40Q C409 H40R 108.3 . . ?
O44 C410 C409 109.9(5) . . ?
O44 C410 H41A 109.7 . . ?
C409 C410 H41A 109.7 . . ?
O44 C410 H41B 109.7 . . ?
C409 C410 H41B 109.7 . . ?
H41A C410 H41B 108.2 . . ?
O44 C411 C412 110.2(5) . . ?
O44 C411 H41C 109.6 . . ?
C412 C411 H41C 109.6 . . ?
O44 C411 H41D 109.6 . . ?
C412 C411 H41D 109.6 . . ?
H41C C411 H41D 108.1 . . ?
N42 C412 C411 115.2(5) . . ?
N42 C412 H41E 108.5 . . ?
C411 C412 H41E 108.5 . . ?
N42 C412 H41F 108.5 . . ?
C411 C412 H41F 108.5 . . ?
H41E C412 H41F 107.5 . . ?
C414 C413 N41 114.2(5) . . ?
C414 C413 H41G 108.7 . . ?
N41 C413 H41G 108.7 . . ?
C414 C413 H41H 108.7 . . ?
N41 C413 H41H 108.7 . . ?
H41G C413 H41H 107.6 . . ?
O45 C414 C413 109.6(5) . . ?
O45 C414 H41I 109.8 . . ?
C413 C414 H41I 109.8 . . ?
O45 C414 H41J 109.8 . . ?
C413 C414 H41J 109.8 . . ?
H41I C414 H41J 108.2 . . ?
C416 C415 O45 118.2(7) . . ?
C416 C415 H41K 107.8 . . ?
O45 C415 H41K 107.8 . . ?
C416 C415 H41L 107.8 . . ?
O45 C415 H41L 107.8 . . ?
H41K C415 H41L 107.1 . . ?
C415 C416 O46 116.8(8) . . ?
C415 C416 H41M 108.1 . . ?
O46 C416 H41M 108.1 . . ?
C415 C416 H41N 108.1 . . ?
O46 C416 H41N 108.1 . . ?
H41M C416 H41N 107.3 . . ?
O46 C417 C418 108.0(6) . . ?
O46 C417 H41O 110.1 . . ?
C418 C417 H41O 110.1 . . ?
O46 C417 H41P 110.1 . . ?
C418 C417 H41P 110.1 . . ?
H41O C417 H41P 108.4 . . ?
N42 C418 C417 114.5(5) . . ?
N42 C418 H41Q 108.6 . . ?
C417 C418 H41Q 108.6 . . ?
N42 C418 H41R 108.6 . . ?
C417 C418 H41R 108.6 . . ?
H41Q C418 H41R 107.6 . . ?
C507 N51 C513 108.5(5) . . ?
C507 N51 C501 109.3(5) . . ?
C513 N51 C501 110.5(5) . . ?
C512 N52 C518 109.6(4) . . ?
C512 N52 C506 111.3(5) . . ?
C518 N52 C506 110.0(4) . . ?
C503 O51 C502 110.6(4) . . ?
C505 O52 C504 111.3(4) . . ?
C509 O53 C508 112.4(4) . . ?
C511 O54 C510 110.6(4) . . ?
C514 O55 C515 111.8(4) . . ?
C516 O56 C517 111.9(4) . . ?
N51 C501 C502 114.4(5) . . ?
N51 C501 H50A 108.7 . . ?
C502 C501 H50A 108.7 . . ?
N51 C501 H50B 108.7 . . ?
C502 C501 H50B 108.7 . . ?
H50A C501 H50B 107.6 . . ?
O51 C502 C501 109.1(5) . . ?
O51 C502 H50C 109.9 . . ?
C501 C502 H50C 109.9 . . ?
O51 C502 H50D 109.9 . . ?
C501 C502 H50D 109.9 . . ?
H50C C502 H50D 108.3 . . ?
O51 C503 C504 109.3(4) . . ?
O51 C503 H50E 109.8 . . ?
C504 C503 H50E 109.8 . . ?
O51 C503 H50F 109.8 . . ?
C504 C503 H50F 109.8 . . ?
H50E C503 H50F 108.3 . . ?
O52 C504 C503 108.4(4) . . ?
O52 C504 H50G 110.0 . . ?
C503 C504 H50G 110.0 . . ?
O52 C504 H50H 110.0 . . ?
C503 C504 H50H 110.0 . . ?
H50G C504 H50H 108.4 . . ?
O52 C505 C506 108.2(5) . . ?
O52 C505 H50I 110.1 . . ?
C506 C505 H50I 110.1 . . ?
O52 C505 H50J 110.1 . . ?
C506 C505 H50J 110.1 . . ?
H50I C505 H50J 108.4 . . ?
N52 C506 C505 114.0(4) . . ?
N52 C506 H50K 108.8 . . ?
C505 C506 H50K 108.8 . . ?
N52 C506 H50L 108.8 . . ?
C505 C506 H50L 108.8 . . ?
H50K C506 H50L 107.7 . . ?
N51 C507 C508 113.6(5) . . ?
N51 C507 H50M 108.8 . . ?
C508 C507 H50M 108.8 . . ?
N51 C507 H50N 108.8 . . ?
C508 C507 H50N 108.8 . . ?
H50M C507 H50N 107.7 . . ?
O53 C508 C507 108.3(5) . . ?
O53 C508 H50O 110.0 . . ?
C507 C508 H50O 110.0 . . ?
O53 C508 H50P 110.0 . . ?
C507 C508 H50P 110.0 . . ?
H50O C508 H50P 108.4 . . ?
O53 C509 C510 108.7(4) . . ?
O53 C509 H50Q 110.0 . . ?
C510 C509 H50Q 110.0 . . ?
O53 C509 H50R 110.0 . . ?
C510 C509 H50R 110.0 . . ?
H50Q C509 H50R 108.3 . . ?
O54 C510 C509 109.6(4) . . ?
O54 C510 H51A 109.7 . . ?
C509 C510 H51A 109.7 . . ?
O54 C510 H51B 109.7 . . ?
C509 C510 H51B 109.7 . . ?
H51A C510 H51B 108.2 . . ?
O54 C511 C512 108.6(4) . . ?
O54 C511 H51C 110.0 . . ?
C512 C511 H51C 110.0 . . ?
O54 C511 H51D 110.0 . . ?
C512 C511 H51D 110.0 . . ?
H51C C511 H51D 108.4 . . ?
N52 C512 C511 114.7(5) . . ?
N52 C512 H51E 108.6 . . ?
C511 C512 H51E 108.6 . . ?
N52 C512 H51F 108.6 . . ?
C511 C512 H51F 108.6 . . ?
H51E C512 H51F 107.6 . . ?
N51 C513 C514 113.3(5) . . ?
N51 C513 H51G 108.9 . . ?
C514 C513 H51G 108.9 . . ?
N51 C513 H51H 108.9 . . ?
C514 C513 H51H 108.9 . . ?
H51G C513 H51H 107.7 . . ?
O55 C514 C513 109.2(5) . . ?
O55 C514 H51I 109.8 . . ?
C513 C514 H51I 109.8 . . ?
O55 C514 H51J 109.8 . . ?
C513 C514 H51J 109.8 . . ?
H51I C514 H51J 108.3 . . ?
O55 C515 C516 110.4(4) . . ?
O55 C515 H51K 109.6 . . ?
C516 C515 H51K 109.6 . . ?
O55 C515 H51L 109.6 . . ?
C516 C515 H51L 109.6 . . ?
H51K C515 H51L 108.1 . . ?
O56 C516 C515 109.9(5) . . ?
O56 C516 H51M 109.7 . . ?
C515 C516 H51M 109.7 . . ?
O56 C516 H51N 109.7 . . ?
C515 C516 H51N 109.7 . . ?
H51M C516 H51N 108.2 . . ?
O56 C517 C518 106.8(4) . . ?
O56 C517 H51O 110.4 . . ?
C518 C517 H51O 110.4 . . ?
O56 C517 H51P 110.4 . . ?
C518 C517 H51P 110.4 . . ?
H51O C517 H51P 108.6 . . ?
N52 C518 C517 114.5(5) . . ?
N52 C518 H51Q 108.6 . . ?
C517 C518 H51Q 108.6 . . ?
N52 C518 H51R 108.6 . . ?
C517 C518 H51R 108.6 . . ?
H51Q C518 H51R 107.6 . . ?
C2 C1 H1A 109.5 . . ?
C2 C1 H1B 109.5 . . ?
H1A C1 H1B 109.5 . . ?
C2 C1 H1C 109.5 . . ?
H1A C1 H1C 109.5 . . ?
H1B C1 H1C 109.5 . . ?
C1 C2 C7 119.9(13) . . ?
C1 C2 C3 119.4(13) . . ?
C7 C2 C3 120.7(12) . . ?
C4 C3 C2 116.1(11) . . ?
C4 C3 H3 122.0 . . ?
C2 C3 H3 122.0 . . ?
C3 C4 C5 126.8(13) . . ?
C3 C4 H4 116.6 . . ?
C5 C4 H4 116.6 . . ?
C4 C5 C6 117.6(14) . . ?
C4 C5 H5 121.2 . . ?
C6 C5 H5 121.2 . . ?
C7 C6 C5 118.6(13) . . ?
C7 C6 H6 120.7 . . ?
C5 C6 H6 120.7 . . ?
C2 C7 C6 120.2(11) . . ?
C2 C7 H7 119.9 . . ?
C6 C7 H7 119.9 . . ?
C1S N1S H1S1 109.5 . . ?
C1S N1S H1S2 109.5 . . ?
H1S1 N1S H1S2 109.5 . . ?
C1S N1S H1S3 109.5 . . ?
H1S1 N1S H1S3 109.5 . . ?
H1S2 N1S H1S3 109.5 . . ?
N1S C1S C2S 102.5(10) . . ?
N1S C1S H1S4 111.3 . . ?
C2S C1S H1S4 111.3 . . ?
N1S C1S H1S5 111.3 . . ?
C2S C1S H1S5 111.3 . . ?
H1S4 C1S H1S5 109.2 . . ?
N2S C2S C1S 99.1(13) . . ?
N2S C2S H2S1 111.9 . . ?
C1S C2S H2S1 111.9 . . ?
N2S C2S H2S2 111.9 . . ?
C1S C2S H2S2 111.9 . . ?
H2S1 C2S H2S2 109.6 . . ?
C2S N2S H2S3 109.5 . . ?
C2S N2S H2S4 109.5 . . ?
H2S3 N2S H2S4 109.5 . . ?
C2S N2S H2S5 109.5 . . ?
H2S3 N2S H2S5 109.5 . . ?
H2S4 N2S H2S5 109.5 . . ?

loop_
_geom_bond_atom_site_label_1
_geom_bond_atom_site_label_2
_geom_bond_distance
_geom_bond_site_symmetry_2
_geom_bond_publ_flag
Ge1A Ge4A 2.5425(10) . ?
Ge1A Ge3A 2.5485(11) . ?
Ge1A Ge5A 2.6029(11) . ?
Ge1A Ge2A 2.6099(12) . ?
Ge2A Ge5A 2.6092(11) . ?
Ge2A Ge6A 2.6115(13) . ?
Ge2A Ge9A 2.6593(10) . ?
Ge2A Ge3A 2.9380(11) . ?
Ge3A Ge6A 2.5526(13) . ?
Ge3A Ge4A 2.7048(10) . ?
Ge3A Ge7A 2.7946(11) . ?
Ge3A Hg1 2.9056(10) . ?
Ge4A Ge8A 2.5386(11) . ?
Ge4A Ge7A 2.7171(14) . ?
Ge4A Hg1 2.7594(9) . ?
Ge4A Ge5A 3.0688(11) . ?
Ge5A Ge8A 2.6321(12) . ?
Ge5A Ge9A 2.6332(14) . ?
Ge6A Ge7A 2.5679(12) . ?
Ge6A Ge9A 2.6031(11) . ?
Ge7A Ge8A 2.5723(11) . ?
Ge7A Ge9A 2.8890(11) . ?
Ge7A Hg1 3.1806(11) . ?
Ge8A Ge9A 2.5918(12) . ?
Ge1B Ge4B 2.5574(11) . ?
Ge1B Ge3B 2.5691(12) . ?
Ge1B Ge2B 2.5758(10) . ?
Ge1B Ge5B 2.6111(10) . ?
Ge2B Ge9B 2.5876(10) . ?
Ge2B Ge6B 2.6192(13) . ?
Ge2B Ge5B 2.7614(11) . ?
Ge2B Ge3B 2.7729(11) . ?
Ge3B Ge6B 2.5810(11) . ?
Ge3B Ge7B 2.6708(10) . ?
Ge3B Ge4B 2.8299(11) . ?
Ge4B Ge8B 2.5758(11) . ?
Ge4B Ge7B 2.6862(14) . ?
Ge4B Ge5B 2.7645(11) . ?
Ge4B Hg2 3.1250(12) . ?
Ge5B Ge9B 2.6005(13) . ?
Ge5B Ge8B 2.6614(13) . ?
Ge6B Ge7B 2.5592(11) . ?
Ge6B Ge9B 2.5935(9) . ?
Ge7B Ge8B 2.5380(10) . ?
Ge7B Hg2 2.5712(8) . ?
Ge7B Ge9B 3.1853(12) . ?
Ge8B Ge9B 2.5783(11) . ?
Ge9B Hg1 2.6078(9) . ?
Hg2 Ge7B 2.5712(8) 2_576 ?
Hg2 Ge4B 3.1250(11) 2_576 ?
N11 C101 1.465(8) . ?
N11 C107 1.465(8) . ?
N11 C113 1.468(7) . ?
N12 C118 1.473(7) . ?
N12 C106 1.475(7) . ?
N12 C112 1.478(8) . ?
O11 C103 1.415(7) . ?
O11 C102 1.423(7) . ?
O12 C104 1.421(6) . ?
O12 C105 1.435(6) . ?
O13 C109 1.195(10) . ?
O13 C108 1.407(8) . ?
O14 C110 1.420(7) . ?
O14 C111 1.435(7) . ?
O15 C115 1.417(7) . ?
O15 C114 1.432(7) . ?
O16 C116 1.414(7) . ?
O16 C117 1.424(7) . ?
C101 C102 1.505(9) . ?
C101 H10A 0.9900 . ?
C101 H10B 0.9900 . ?
C102 H10C 0.9900 . ?
C102 H10D 0.9900 . ?
C103 C104 1.481(8) . ?
C103 H10E 0.9900 . ?
C103 H10F 0.9900 . ?
C104 H10G 0.9900 . ?
C104 H10H 0.9900 . ?
C105 C106 1.494(8) . ?
C105 H10I 0.9900 . ?
C105 H10J 0.9900 . ?
C106 H10K 0.9900 . ?
C106 H10L 0.9900 . ?
C107 C108 1.522(10) . ?
C107 H10M 0.9900 . ?
C107 H10N 0.9900 . ?
C108 H10O 0.9900 . ?
C108 H10P 0.9900 . ?
C109 C110 1.422(10) . ?
C109 H10Q 0.9900 . ?
C109 H10R 0.9900 . ?
C110 H11A 0.9900 . ?
C110 H11B 0.9900 . ?
C111 C112 1.482(9) . ?
C111 H11C 0.9900 . ?
C111 H11D 0.9900 . ?
C112 H11E 0.9900 . ?
C112 H11F 0.9900 . ?
C113 C114 1.498(9) . ?
C113 H11G 0.9900 . ?
C113 H11H 0.9900 . ?
C114 H11I 0.9900 . ?
C114 H11J 0.9900 . ?
C115 C116 1.474(9) . ?
C115 H11K 0.9900 . ?
C115 H11L 0.9900 . ?
C116 H11M 0.9900 . ?
C116 H11N 0.9900 . ?
C117 C118 1.514(9) . ?
C117 H11O 0.9900 . ?
C117 H11P 0.9900 . ?
C118 H11Q 0.9900 . ?
C118 H11R 0.9900 . ?
N21 C201 1.465(14) . ?
N21 C213 1.468(10) . ?
N21 C207 1.477(15) . ?
N22 C212 1.442(14) . ?
N22 C218 1.489(10) . ?
N22 C206 1.496(14) . ?
O21 C203 1.399(10) . ?
O21 C202 1.456(13) . ?
O22 C205 1.344(12) . ?
O22 C204 1.489(12) . ?
O23 C208 1.405(12) . ?
O23 C209 1.448(13) . ?
O24 C211 1.415(10) . ?
O24 C210 1.431(10) . ?
O25 C214 1.420(9) . ?
O25 C215 1.428(9) . ?
O26 C217 1.407(11) . ?
O26 C216 1.443(8) . ?
C201 C202 1.497(14) . ?
C201 H20A 0.9900 . ?
C201 H20B 0.9900 . ?
C202 H20C 0.9900 . ?
C202 H20D 0.9900 . ?
C203 C204 1.457(15) . ?
C203 H20E 0.9900 . ?
C203 H20F 0.9900 . ?
C204 H20G 0.9900 . ?
C204 H20H 0.9900 . ?
C205 C206 1.519(17) . ?
C205 H20I 0.9900 . ?
C205 H20J 0.9900 . ?
C206 H20K 0.9900 . ?
C206 H20L 0.9900 . ?
C207 C208 1.472(17) . ?
C207 H20M 0.9900 . ?
C207 H20N 0.9900 . ?
C208 H20O 0.9900 . ?
C208 H20P 0.9900 . ?
C209 C210 1.454(16) . ?
C209 H20Q 0.9900 . ?
C209 H20R 0.9900 . ?
C210 H21A 0.9900 . ?
C210 H21B 0.9900 . ?
C211 C212 1.531(14) . ?
C211 H21C 0.9900 . ?
C211 H21D 0.9900 . ?
C212 H21E 0.9900 . ?
C212 H21F 0.9900 . ?
C213 C214 1.483(17) . ?
C213 H21G 0.9900 . ?
C213 H21H 0.9900 . ?
C214 H21I 0.9900 . ?
C214 H21J 0.9900 . ?
C215 C216 1.474(11) . ?
C215 H21K 0.9900 . ?
C215 H21L 0.9900 . ?
C216 H21M 0.9900 . ?
C216 H21N 0.9900 . ?
C217 C218 1.535(14) . ?
C217 H21O 0.9900 . ?
C217 H21P 0.9900 . ?
C218 H21Q 0.9900 . ?
C218 H21R 0.9900 . ?
N31 C301 1.463(7) . ?
N31 C307 1.465(7) . ?
N31 C313 1.485(6) . ?
N32 C306 1.464(7) . ?
N32 C312 1.480(7) . ?
N32 C318 1.481(6) . ?
O31 C302 1.417(7) . ?
O31 C303 1.424(6) . ?
O32 C305 1.423(6) . ?
O32 C304 1.440(6) . ?
O33 C308 1.400(7) . ?
O33 C309 1.429(6) . ?
O34 C310 1.420(6) . ?
O34 C311 1.421(7) . ?
O35 C315 1.418(6) . ?
O35 C314 1.435(6) . ?
O36 C317 1.426(6) . ?
O36 C316 1.437(6) . ?
C301 C302 1.508(7) . ?
C301 H30A 0.9900 . ?
C301 H30B 0.9900 . ?
C302 H30C 0.9900 . ?
C302 H30D 0.9900 . ?
C303 C304 1.485(8) . ?
C303 H30E 0.9900 . ?
C303 H30F 0.9900 . ?
C304 H30G 0.9900 . ?
C304 H30H 0.9900 . ?
C305 C306 1.510(8) . ?
C305 H30I 0.9900 . ?
C305 H30J 0.9900 . ?
C306 H30K 0.9900 . ?
C306 H30L 0.9900 . ?
C307 C308 1.515(8) . ?
C307 H30M 0.9900 . ?
C307 H30N 0.9900 . ?
C308 H30O 0.9900 . ?
C308 H30P 0.9900 . ?
C309 C310 1.470(9) . ?
C309 H30Q 0.9900 . ?
C309 H30R 0.9900 . ?
C310 H31A 0.9900 . ?
C310 H31B 0.9900 . ?
C311 C312 1.495(9) . ?
C311 H31C 0.9900 . ?
C311 H31D 0.9900 . ?
C312 H31E 0.9900 . ?
C312 H31F 0.9900 . ?
C313 C314 1.490(8) . ?
C313 H31G 0.9900 . ?
C313 H31H 0.9900 . ?
C314 H31I 0.9900 . ?
C314 H31J 0.9900 . ?
C315 C316 1.497(8) . ?
C315 H31O 0.9900 . ?
C315 H31P 0.9900 . ?
C316 H31Q 0.9900 . ?
C316 H31R 0.9900 . ?
C317 C318 1.507(7) . ?
C317 H31K 0.9900 . ?
C317 H31L 0.9900 . ?
C318 H31M 0.9900 . ?
C318 H31N 0.9900 . ?
N41 C401 1.464(7) . ?
N41 C413 1.478(7) . ?
N41 C407 1.479(8) . ?
N42 C412 1.454(8) . ?
N42 C418 1.476(8) . ?
N42 C406 1.486(7) . ?
O41 C402 1.421(6) . ?
O41 C403 1.423(6) . ?
O42 C404 1.415(7) . ?
O42 C405 1.428(6) . ?
O43 C408 1.416(8) . ?
O43 C409 1.420(7) . ?
O44 C410 1.420(7) . ?
O44 C411 1.453(7) . ?
O45 C415 1.420(8) . ?
O45 C414 1.439(7) . ?
O46 C417 1.429(10) . ?
O46 C416 1.449(9) . ?
C401 C402 1.499(8) . ?
C401 H40A 0.9900 . ?
C401 H40B 0.9900 . ?
C402 H40C 0.9900 . ?
C402 H40D 0.9900 . ?
C403 C404 1.483(8) . ?
C403 H40E 0.9900 . ?
C403 H40F 0.9900 . ?
C404 H40G 0.9900 . ?
C404 H40H 0.9900 . ?
C405 C406 1.489(8) . ?
C405 H40I 0.9900 . ?
C405 H40J 0.9900 . ?
C406 H40K 0.9900 . ?
C406 H40L 0.9900 . ?
C407 C408 1.514(9) . ?
C407 H40M 0.9900 . ?
C407 H40N 0.9900 . ?
C408 H40O 0.9900 . ?
C408 H40P 0.9900 . ?
C409 C410 1.489(10) . ?
C409 H40Q 0.9900 . ?
C409 H40R 0.9900 . ?
C410 H41A 0.9900 . ?
C410 H41B 0.9900 . ?
C411 C412 1.487(11) . ?
C411 H41C 0.9900 . ?
C411 H41D 0.9900 . ?
C412 H41E 0.9900 . ?
C412 H41F 0.9900 . ?
C413 C414 1.473(9) . ?
C413 H41G 0.9900 . ?
C413 H41H 0.9900 . ?
C414 H41I 0.9900 . ?
C414 H41J 0.9900 . ?
C415 C416 1.301(12) . ?
C415 H41K 0.9900 . ?
C415 H41L 0.9900 . ?
C416 H41M 0.9900 . ?
C416 H41N 0.9900 . ?
C417 C418 1.497(10) . ?
C417 H41O 0.9900 . ?
C417 H41P 0.9900 . ?
C418 H41Q 0.9900 . ?
C418 H41R 0.9900 . ?
N51 C507 1.464(8) . ?
N51 C513 1.467(8) . ?
N51 C501 1.476(7) . ?
N52 C512 1.467(8) . ?
N52 C518 1.472(7) . ?
N52 C506 1.476(7) . ?
O51 C503 1.404(7) . ?
O51 C502 1.430(7) . ?
O52 C505 1.420(7) . ?
O52 C504 1.435(6) . ?
O53 C509 1.419(7) . ?
O53 C508 1.420(7) . ?
O54 C511 1.425(6) . ?
O54 C510 1.446(6) . ?
O55 C514 1.414(7) . ?
O55 C515 1.446(6) . ?
O56 C516 1.405(7) . ?
O56 C517 1.423(6) . ?
C501 C502 1.510(9) . ?
C501 H50A 0.9900 . ?
C501 H50B 0.9900 . ?
C502 H50C 0.9900 . ?
C502 H50D 0.9900 . ?
C503 C504 1.492(8) . ?
C503 H50E 0.9900 . ?
C503 H50F 0.9900 . ?
C504 H50G 0.9900 . ?
C504 H50H 0.9900 . ?
C505 C506 1.504(8) . ?
C505 H50I 0.9900 . ?
C505 H50J 0.9900 . ?
C506 H50K 0.9900 . ?
C506 H50L 0.9900 . ?
C507 C508 1.510(9) . ?
C507 H50M 0.9900 . ?
C507 H50N 0.9900 . ?
C508 H50O 0.9900 . ?
C508 H50P 0.9900 . ?
C509 C510 1.489(8) . ?
C509 H50Q 0.9900 . ?
C509 H50R 0.9900 . ?
C510 H51A 0.9900 . ?
C510 H51B 0.9900 . ?
C511 C512 1.495(9) . ?
C511 H51C 0.9900 . ?
C511 H51D 0.9900 . ?
C512 H51E 0.9900 . ?
C512 H51F 0.9900 . ?
C513 C514 1.524(8) . ?
C513 H51G 0.9900 . ?
C513 H51H 0.9900 . ?
C514 H51I 0.9900 . ?
C514 H51J 0.9900 . ?
C515 C516 1.476(8) . ?
C515 H51K 0.9900 . ?
C515 H51L 0.9900 . ?
C516 H51M 0.9900 . ?
C516 H51N 0.9900 . ?
C517 C518 1.504(9) . ?
C517 H51O 0.9900 . ?
C517 H51P 0.9900 . ?
C518 H51Q 0.9900 . ?
C518 H51R 0.9900 . ?
C1 C2 1.354(16) . ?
C1 H1A 0.9800 . ?
C1 H1B 0.9800 . ?
C1 H1C 0.9800 . ?
C2 C7 1.374(14) . ?
C2 C3 1.419(15) . ?
C3 C4 1.337(16) . ?
C3 H3 0.9500 . ?
C4 C5 1.346(16) . ?
C4 H4 0.9500 . ?
C5 C6 1.409(15) . ?
C5 H5 0.9500 . ?
C6 C7 1.408(15) . ?
C6 H6 0.9500 . ?
C7 H7 0.9500 . ?
N1S C1S 1.473(12) . ?
N1S H1S1 0.9100 . ?
N1S H1S2 0.9100 . ?
N1S H1S3 0.9100 . ?
C1S C2S 1.589(17) . ?
C1S H1S4 0.9900 . ?
C1S H1S5 0.9900 . ?
C2S N2S 1.322(12) . ?
C2S H2S1 0.9900 . ?
C2S H2S2 0.9900 . ?
N2S H2S3 0.9100 . ?
N2S H2S4 0.9100 . ?
N2S H2S5 0.9100 . ?
